data_1569837
loop_
_publ_author_name
'Jimbo, Atsuhiro'
'Li, Chifeng'
'Yonesato, Kentaro'
'Ushiyama, Tomoki'
'Yamaguchi, Kazuya'
'Suzuki, Kosuke'

_publ_section_title
;
 Molecular hybrids of trivacant lacunary polyoxomolybdate and multidentate
 organic ligands.
;
_journal_issue 37
_journal_name_full 'Chemical science'
_journal_page_first 10280
_journal_page_last 10284
_journal_paper_doi 10.1039/d3sc03713d
_journal_volume 14
_journal_year 2023
_chemical_formula_sum 'C120 H267 Mo18 N10 O72 P6'
_chemical_formula_weight 4915.16
_space_group_crystal_system triclinic
_space_group_IT_number 2
_space_group_name_Hall '-P 1'
_space_group_name_H-M_alt 'P -1'
_atom_sites_solution_hydrogens geom
_audit_creation_method SHELXL-2018/3
_audit_update_record
;
2023-07-18 deposited with the CCDC.	2023-08-24 downloaded from the CCDC.
;
_cell_angle_alpha 111.6533(15)
_cell_angle_beta 98.3822(14)
_cell_angle_gamma 95.1863(13)
_cell_formula_units_Z 2
_cell_length_a 14.2945(2)
_cell_length_b 24.5625(4)
_cell_length_c 29.1153(5)
_cell_measurement_reflns_used 38178
_cell_measurement_temperature 93(2)
_cell_measurement_theta_max 30.0170
_cell_measurement_theta_min 2.0630
_cell_volume 9283.5(3)
_computing_cell_refinement 'CrysAlisPro 1.171.41.93a (Rigaku OD, 2020)'
_computing_data_collection 'CrysAlisPro 1.171.41.93a (Rigaku OD, 2020)'
_computing_data_reduction 'CrysAlisPro 1.171.41.93a (Rigaku OD, 2020)'
_computing_structure_refinement 'SHELXL-2018/3 (Sheldrick, 2018)'
_computing_structure_solution 'SHELXT-2018/2 (Sheldrick, 2018)'
_diffrn_ambient_temperature 93(2)
_diffrn_detector_area_resol_mean 10.0000
_diffrn_measured_fraction_theta_full 0.999
_diffrn_measured_fraction_theta_max 0.999
_diffrn_measurement_device_type 'XtaLAB Synergy R, HyPix'
_diffrn_measurement_method '\w scans'
_diffrn_radiation_type MoK\a
_diffrn_radiation_wavelength 0.71073
_diffrn_reflns_av_R_equivalents 0.0862
_diffrn_reflns_av_unetI/netI 0.1198
_diffrn_reflns_Laue_measured_fraction_full 0.999
_diffrn_reflns_Laue_measured_fraction_max 0.999
_diffrn_reflns_limit_h_max 20
_diffrn_reflns_limit_h_min -20
_diffrn_reflns_limit_k_max 35
_diffrn_reflns_limit_k_min -35
_diffrn_reflns_limit_l_max 41
_diffrn_reflns_limit_l_min -41
_diffrn_reflns_number 187889
_diffrn_reflns_point_group_measured_fraction_full 0.999
_diffrn_reflns_point_group_measured_fraction_max 0.999
_diffrn_reflns_theta_full 25.242
_diffrn_reflns_theta_max 30.508
_diffrn_reflns_theta_min 2.060
_diffrn_source 'micro-focus sealed X-ray tube'
_exptl_absorpt_coefficient_mu 1.304
_exptl_absorpt_correction_T_max 1.00000
_exptl_absorpt_correction_T_min 0.97016
_exptl_absorpt_correction_type multi-scan
_exptl_absorpt_process_details
;
CrysAlisPro 1.171.41.93a (Rigaku Oxford Diffraction, 2020)
Empirical absorption correction using spherical harmonics,
implemented in SCALE3 ABSPACK scaling algorithm.
;
_exptl_crystal_colour 'Pale Yellow'
_exptl_crystal_density_diffrn 1.758
_exptl_crystal_density_method 'Not measured'
_exptl_crystal_description Block
_exptl_crystal_F_000 4958
_exptl_crystal_size_max 0.040
_exptl_crystal_size_mid 0.040
_exptl_crystal_size_min 0.040
_refine_diff_density_max 1.873
_refine_diff_density_min -1.117
_refine_diff_density_rms 0.191
_refine_ls_extinction_method none
_refine_ls_goodness_of_fit_ref 1.050
_refine_ls_hydrogen_treatment constr
_refine_ls_matrix_type full
_refine_ls_number_parameters 2036
_refine_ls_number_reflns 56613
_refine_ls_number_restraints 802
_refine_ls_restrained_S_all 1.060
_refine_ls_R_factor_all 0.1524
_refine_ls_R_factor_gt 0.0775
_refine_ls_shift/su_max 0.001
_refine_ls_shift/su_mean 0.000
_refine_ls_structure_factor_coef Fsqd
_refine_ls_weighting_details 'w=1/[\s^2^(Fo^2^)+(0.1028P)^2^+6.0955P] where P=(Fo^2^+2Fc^2^)/3'
_refine_ls_weighting_scheme calc
_refine_ls_wR_factor_gt 0.1899
_refine_ls_wR_factor_ref 0.2217
_reflns_Friedel_coverage 0.000
_reflns_number_gt 30141
_reflns_number_total 56613
_reflns_threshold_expression 'I > 2\s(I)'
_cod_data_source_file d3sc03713d2.cif
_cod_data_source_block shelx_CCDC3
_cod_depositor_comments 'Adding full bibliography for 1569834--1569837.cif.'
_cod_database_code 1569837
_shelx_shelxl_version_number 2018/3
_shelx_space_group_comment
;
The symmetry employed for this shelxl refinement is uniquely defined
by the following loop, which should always be used as a source of
symmetry information in preference to the above space-group names.
They are only intended as comments.
;
_shelx_estimated_absorpt_t_min 0.950
_shelx_estimated_absorpt_t_max 0.950

loop_
_space_group_symop_operation_xyz
'x, y, z'
'-x, -y, -z'

loop_
_atom_site_label
_atom_site_type_symbol
_atom_site_fract_x
_atom_site_fract_y
_atom_site_fract_z
_atom_site_U_iso_or_equiv
_atom_site_adp_type
_atom_site_occupancy
_atom_site_site_symmetry_order
_atom_site_calc_flag
_atom_site_refinement_flags_posn
_atom_site_refinement_flags_adp
_atom_site_refinement_flags_occupancy
_atom_site_disorder_assembly
_atom_site_disorder_group
Mo11 Mo 0.04802(5) 0.62470(3) 0.87594(2) 0.03157(14) Uani 1 1 d . . . . .
Mo12 Mo -0.12784(4) 0.56695(3) 0.76138(2) 0.03079(14) Uani 1 1 d . . . . .
Mo13 Mo -0.09840(5) 0.60382(3) 0.66415(2) 0.03097(14) Uani 1 1 d . . . . .
Mo14 Mo 0.13622(5) 0.68791(3) 0.67015(2) 0.03497(15) Uani 1 1 d . . . . .
Mo15 Mo 0.29618(5) 0.74028(3) 0.77579(3) 0.03505(15) Uani 1 1 d . . . . .
Mo16 Mo 0.24241(5) 0.72020(3) 0.88994(2) 0.03057(14) Uani 1 1 d . . . . .
Mo17 Mo -0.10114(5) 0.72905(3) 0.84420(3) 0.03801(16) Uani 1 1 d . . . . .
Mo18 Mo -0.06007(5) 0.76036(3) 0.74296(2) 0.03370(15) Uani 1 1 d . . . . .
Mo19 Mo 0.10430(5) 0.81587(3) 0.85001(3) 0.03499(15) Uani 1 1 d . . . . .
Mo21 Mo 0.39009(4) 0.28058(3) 0.68791(2) 0.02555(13) Uani 1 1 d . . . . .
Mo22 Mo 0.15949(4) 0.21737(3) 0.60826(2) 0.02576(13) Uani 1 1 d . . . . .
Mo23 Mo -0.01401(4) 0.15177(3) 0.64520(2) 0.02986(14) Uani 1 1 d . . . . .
Mo24 Mo 0.02162(5) 0.16883(3) 0.77940(3) 0.03735(16) Uani 1 1 d . . . . .
Mo25 Mo 0.23335(5) 0.22806(3) 0.85298(2) 0.03718(16) Uani 1 1 d . . . . .
Mo26 Mo 0.43821(4) 0.27503(3) 0.80225(2) 0.02784(13) Uani 1 1 d . . . . .
Mo27 Mo 0.32307(5) 0.11546(3) 0.63445(2) 0.03273(15) Uani 1 1 d . . . . .
Mo28 Mo 0.14312(5) 0.05913(3) 0.67810(3) 0.03524(15) Uani 1 1 d . . . . .
Mo29 Mo 0.35853(5) 0.11808(3) 0.75420(3) 0.03429(15) Uani 1 1 d . . . . .
P1 P 0.07529(12) 0.66456(8) 0.77563(6) 0.0232(3) Uani 1 1 d . . . . .
P2 P 0.25051(14) 0.57622(8) 0.84838(7) 0.0290(4) Uani 1 1 d . . . . .
P3 P -0.01505(13) 0.48719(8) 0.67406(7) 0.0286(4) Uani 1 1 d . . . . .
P4 P 0.21075(12) 0.21208(8) 0.72666(6) 0.0238(4) Uani 1 1 d . . . . .
P5 P 0.00635(13) 0.29484(8) 0.66990(7) 0.0294(4) Uani 1 1 d . . . . .
P6 P 0.35658(13) 0.39031(8) 0.78924(7) 0.0286(4) Uani 1 1 d . . . . .
O101 O 0.2012(4) 0.6327(3) 0.6490(2) 0.0480(15) Uani 1 1 d . . . . .
O102 O 0.3481(4) 0.6799(3) 0.7497(2) 0.0450(14) Uani 1 1 d . . . . .
O103 O -0.0222(4) 0.4220(2) 0.64047(19) 0.0368(12) Uani 1 1 d . . . . .
O104 O 0.3121(4) 0.5371(2) 0.86504(18) 0.0368(12) Uani 1 1 d . . . . .
O105 O -0.0469(3) 0.5231(2) 0.64315(17) 0.0301(11) Uani 1 1 d . . . . .
O106 O -0.0669(3) 0.4947(2) 0.71772(18) 0.0298(11) Uani 1 1 d . . . . .
O107 O 0.1503(4) 0.5679(2) 0.85962(17) 0.0299(11) Uani 1 1 d . . . . .
O108 O 0.2993(3) 0.6412(2) 0.87198(17) 0.0283(10) Uani 1 1 d . . . . .
O109 O -0.0008(3) 0.61233(19) 0.74073(16) 0.0252(10) Uani 1 1 d . . . . .
O110 O 0.1226(3) 0.65371(19) 0.82123(17) 0.0260(10) Uani 1 1 d . . . . .
O111 O 0.1510(3) 0.6756(2) 0.74689(17) 0.0301(11) Uani 1 1 d . . . . .
O112 O 0.0251(3) 0.7197(2) 0.79609(17) 0.0268(10) Uani 1 1 d . . . . .
O113 O -0.1760(3) 0.5680(2) 0.69792(19) 0.0345(12) Uani 1 1 d . . . . .
O114 O -0.0280(3) 0.5694(2) 0.81419(18) 0.0317(11) Uani 1 1 d . . . . .
O115 O 0.1589(4) 0.6815(2) 0.91763(17) 0.0348(12) Uani 1 1 d . . . . .
O116 O 0.2932(4) 0.7296(2) 0.83882(19) 0.0356(12) Uani 1 1 d . . . . .
O117 O 0.2334(4) 0.7499(2) 0.71735(19) 0.0367(12) Uani 1 1 d . . . . .
O118 O 0.0132(4) 0.6348(2) 0.65362(18) 0.0346(12) Uani 1 1 d . . . . .
O119 O -0.1235(3) 0.6775(2) 0.70168(18) 0.0327(11) Uani 1 1 d . . . . .
O120 O -0.1468(4) 0.6408(2) 0.79734(19) 0.0354(12) Uani 1 1 d . . . . .
O121 O -0.0238(4) 0.6817(2) 0.87740(18) 0.0351(12) Uani 1 1 d . . . . .
O122 O 0.1633(4) 0.7755(2) 0.89104(19) 0.0363(12) Uani 1 1 d . . . . .
O123 O 0.1938(3) 0.8010(2) 0.81372(19) 0.0337(11) Uani 1 1 d . . . . .
O124 O 0.0341(4) 0.7464(2) 0.70983(18) 0.0331(11) Uani 1 1 d . . . . .
O125 O -0.1447(4) 0.7493(2) 0.7923(2) 0.0395(13) Uani 1 1 d . . . . .
O126 O -0.0130(4) 0.7947(2) 0.87929(19) 0.0378(12) Uani 1 1 d . . . . .
O127 O 0.0091(4) 0.8251(2) 0.80126(19) 0.0357(12) Uani 1 1 d . . . . .
O128 O -0.1740(4) 0.5862(2) 0.60889(19) 0.0408(13) Uani 1 1 d . . . . .
O129 O -0.2195(4) 0.5242(2) 0.7682(2) 0.0379(12) Uani 1 1 d . . . . .
O130 O 0.0124(4) 0.5995(3) 0.91823(19) 0.0436(14) Uani 1 1 d . . . . .
O131 O 0.3287(4) 0.7572(2) 0.9413(2) 0.0427(14) Uani 1 1 d . . . . .
O132 O 0.3870(4) 0.7981(3) 0.7953(2) 0.0485(15) Uani 1 1 d . . . . .
O133 O 0.1176(4) 0.7118(3) 0.6226(2) 0.0481(15) Uani 1 1 d . . . . .
O134 O -0.1305(4) 0.7967(3) 0.7164(2) 0.0456(14) Uani 1 1 d . . . . .
O135 O -0.1895(4) 0.7394(3) 0.8779(2) 0.0501(15) Uani 1 1 d . . . . .
O136 O 0.1383(4) 0.8871(2) 0.8909(2) 0.0451(14) Uani 1 1 d . . . . .
O201 O -0.0134(4) 0.2355(3) 0.8071(2) 0.0474(15) Uani 1 1 d . . . . .
O202 O 0.1867(4) 0.2922(3) 0.8756(2) 0.0466(15) Uani 1 1 d . . . . .
O203 O -0.0608(4) 0.3363(2) 0.6630(2) 0.0399(13) Uani 1 1 d . . . . .
O204 O 0.3862(4) 0.4575(2) 0.8100(2) 0.0368(12) Uani 1 1 d . . . . .
O205 O -0.0514(3) 0.2366(2) 0.66371(19) 0.0329(11) Uani 1 1 d . . . . .
O206 O 0.0813(3) 0.2882(2) 0.63691(17) 0.0287(10) Uani 1 1 d . . . . .
O207 O 0.3673(3) 0.36479(19) 0.73463(17) 0.0260(10) Uani 1 1 d . . . . .
O208 O 0.4101(3) 0.3623(2) 0.82153(18) 0.0303(11) Uani 1 1 d . . . . .
O209 O 0.1370(3) 0.2150(2) 0.68446(17) 0.0263(10) Uani 1 1 d . . . . .
O210 O 0.2984(3) 0.2600(2) 0.74151(17) 0.0247(10) Uani 1 1 d . . . . .
O211 O 0.1651(3) 0.2191(2) 0.77243(18) 0.0304(11) Uani 1 1 d . . . . .
O212 O 0.2452(3) 0.1513(2) 0.70627(17) 0.0267(10) Uani 1 1 d . . . . .
O213 O 0.0374(3) 0.1712(2) 0.59478(17) 0.0318(11) Uani 1 1 d . . . . .
O214 O 0.2667(3) 0.2760(2) 0.65070(17) 0.0258(10) Uani 1 1 d . . . . .
O215 O 0.4781(3) 0.2894(2) 0.74710(17) 0.0270(10) Uani 1 1 d . . . . .
O216 O 0.3502(3) 0.2662(2) 0.84019(18) 0.0349(12) Uani 1 1 d . . . . .
O217 O 0.1194(4) 0.1710(3) 0.8325(2) 0.0439(14) Uani 1 1 d . . . . .
O218 O -0.0212(3) 0.1626(2) 0.70994(18) 0.0320(11) Uani 1 1 d . . . . .
O219 O 0.0573(4) 0.0911(2) 0.63856(18) 0.0337(11) Uani 1 1 d . . . . .
O220 O 0.2266(3) 0.1580(2) 0.60328(18) 0.0313(11) Uani 1 1 d . . . . .
O221 O 0.3862(3) 0.2015(2) 0.66016(18) 0.0308(11) Uani 1 1 d . . . . .
O222 O 0.4370(3) 0.1955(2) 0.77131(19) 0.0341(12) Uani 1 1 d . . . . .
O223 O 0.2990(4) 0.1507(2) 0.80380(19) 0.0361(12) Uani 1 1 d . . . . .
O224 O 0.0902(4) 0.0932(2) 0.7303(2) 0.0386(12) Uani 1 1 d . . . . .
O225 O 0.2242(4) 0.0572(2) 0.6233(2) 0.0372(12) Uani 1 1 d . . . . .
O226 O 0.3983(4) 0.1047(2) 0.6847(2) 0.0362(12) Uani 1 1 d . . . . .
O227 O 0.2628(4) 0.0514(2) 0.7142(2) 0.0397(13) Uani 1 1 d . . . . .
O228 O -0.1230(3) 0.1152(2) 0.61227(19) 0.0371(12) Uani 1 1 d . . . . .
O229 O 0.1579(4) 0.2246(2) 0.55261(18) 0.0334(11) Uani 1 1 d . . . . .
O230 O 0.4636(3) 0.3062(2) 0.65789(18) 0.0325(11) Uani 1 1 d . . . . .
O231 O 0.5438(4) 0.2958(2) 0.8431(2) 0.0358(12) Uani 1 1 d . . . . .
O232 O 0.2825(4) 0.2182(3) 0.9056(2) 0.0469(14) Uani 1 1 d . . . . .
O233 O -0.0659(4) 0.1203(3) 0.7836(2) 0.0502(15) Uani 1 1 d . . . . .
O234 O 0.0909(4) -0.0125(2) 0.6537(2) 0.0455(14) Uani 1 1 d . . . . .
O235 O 0.3765(4) 0.0866(2) 0.5855(2) 0.0441(14) Uani 1 1 d . . . . .
O236 O 0.4410(4) 0.0843(2) 0.7765(2) 0.0471(14) Uani 1 1 d . . . . .
N7 N 0.2887(9) -0.0527(6) 0.7955(4) 0.114(3) Uani 1 1 d D U . . .
N11 N 0.1378(4) 0.5187(2) 0.7534(2) 0.0257(12) Uani 1 1 d . U . . .
N12 N 0.1695(4) 0.3614(2) 0.7411(2) 0.0262(12) Uani 1 1 d . U . . .
C1 C 0.1125(5) 0.5150(3) 0.7008(2) 0.0253(14) Uani 1 1 d . U . . .
H1A H 0.151153 0.488292 0.679623 0.030 Uiso 1 1 calc R U . . .
H1B H 0.128511 0.554817 0.700296 0.030 Uiso 1 1 calc R U . . .
C2 C 0.2361(5) 0.5517(3) 0.7798(2) 0.0261(14) Uani 1 1 d . U . . .
H2A H 0.248171 0.586755 0.771155 0.031 Uiso 1 1 calc R U . . .
H2B H 0.284001 0.525805 0.768018 0.031 Uiso 1 1 calc R U . . .
C3 C 0.0703(5) 0.3297(3) 0.7354(3) 0.0331(16) Uani 1 1 d . U . . .
H3A H 0.032635 0.358536 0.755146 0.040 Uiso 1 1 calc R U . . .
H3B H 0.075377 0.298936 0.749558 0.040 Uiso 1 1 calc R U . . .
C4 C 0.2303(5) 0.3752(3) 0.7907(2) 0.0268(14) Uani 1 1 d . U . . .
H4A H 0.219323 0.341214 0.800839 0.032 Uiso 1 1 calc R U . . .
H4B H 0.212106 0.410149 0.816061 0.032 Uiso 1 1 calc R U . . .
C5 C 0.1194(5) 0.4605(3) 0.7585(3) 0.0278(14) Uani 1 1 d . U . . .
H5A H 0.049579 0.446306 0.749473 0.033 Uiso 1 1 calc R U . . .
H5B H 0.140958 0.466535 0.794149 0.033 Uiso 1 1 calc R U . . .
C6 C 0.1694(5) 0.4128(3) 0.7257(3) 0.0280(15) Uani 1 1 d . U . . .
H6A H 0.136539 0.399027 0.690113 0.034 Uiso 1 1 calc R U . . .
H6B H 0.236270 0.430010 0.728276 0.034 Uiso 1 1 calc R U . . .
C711 C 0.3151(10) -0.0715(6) 0.8399(5) 0.097(4) Uani 1 1 d . U . . .
H71A H 0.255334 -0.084914 0.848700 0.117 Uiso 1 1 calc R U . . .
H71B H 0.349913 -0.105683 0.828986 0.117 Uiso 1 1 calc R U . . .
C712 C 0.3742(10) -0.0247(6) 0.8852(5) 0.094(4) Uani 1 1 d . U . . .
H71C H 0.344998 0.011970 0.893507 0.113 Uiso 1 1 calc R U . . .
H71D H 0.438729 -0.015889 0.878622 0.113 Uiso 1 1 calc R U . . .
C713 C 0.3833(10) -0.0440(6) 0.9307(5) 0.097(4) Uani 1 1 d . U . . .
H71E H 0.420389 -0.010541 0.960807 0.116 Uiso 1 1 calc R U . . .
H71F H 0.318429 -0.051722 0.937244 0.116 Uiso 1 1 calc R U . . .
C714 C 0.4305(12) -0.0982(7) 0.9244(6) 0.120(5) Uani 1 1 d . U . . .
H71G H 0.432863 -0.106832 0.954787 0.180 Uiso 1 1 calc R U . . .
H71H H 0.393461 -0.132195 0.895299 0.180 Uiso 1 1 calc R U . . .
H71I H 0.495685 -0.090907 0.918923 0.180 Uiso 1 1 calc R U . . .
C721 C 0.2275(9) -0.0041(7) 0.8070(6) 0.101(4) Uani 1 1 d D U . . .
H72A H 0.266874 0.032227 0.833345 0.121 Uiso 1 1 calc R U . . .
H72B H 0.210810 0.004300 0.776324 0.121 Uiso 1 1 calc R U . . .
C722 C 0.1360(10) -0.0155(7) 0.8243(6) 0.114(5) Uani 1 1 d D U . . .
H72C H 0.151889 -0.014210 0.858991 0.137 Uiso 1 1 calc R U . . .
H72D H 0.102146 -0.055772 0.802243 0.137 Uiso 1 1 calc R U . . .
C723 C 0.0698(11) 0.0291(7) 0.8237(6) 0.108(5) Uani 1 1 d . U . . .
H72E H 0.103644 0.069217 0.846327 0.130 Uiso 1 1 calc R U . . .
H72F H 0.056005 0.028611 0.789164 0.130 Uiso 1 1 calc R U . . .
C724 C -0.0205(15) 0.0192(9) 0.8388(8) 0.163(8) Uani 1 1 d . U . . .
H72G H -0.058572 0.049972 0.837270 0.244 Uiso 1 1 calc R U . . .
H72H H -0.055822 -0.019839 0.816041 0.244 Uiso 1 1 calc R U . . .
H72I H -0.008083 0.020852 0.873326 0.244 Uiso 1 1 calc R U . . .
C731 C 0.3779(11) -0.0332(8) 0.7816(7) 0.135(4) Uani 1 1 d D U . . .
H73A H 0.413872 0.000828 0.811652 0.162 Uiso 1 1 calc R U . . .
H73B H 0.358373 -0.017312 0.755531 0.162 Uiso 1 1 calc R U . . .
C732 C 0.4480(11) -0.0736(9) 0.7627(8) 0.161(5) Uani 1 1 d D U . . .
H73C H 0.455884 -0.096734 0.784232 0.193 Uiso 1 1 calc R U . . .
H73D H 0.416982 -0.102227 0.728504 0.193 Uiso 1 1 calc R U . . .
C733 C 0.5458(15) -0.0511(9) 0.7594(7) 0.178(5) Uani 1 1 d D U . . .
H73E H 0.539026 -0.034589 0.732957 0.213 Uiso 1 1 calc R U . . .
H73F H 0.579828 -0.085513 0.747499 0.213 Uiso 1 1 calc R U . . .
C734 C 0.6121(13) -0.0028(9) 0.8079(8) 0.190(6) Uani 1 1 d D U . . .
H73G H 0.673748 0.007610 0.799868 0.286 Uiso 1 1 calc R U . . .
H73H H 0.581369 0.032630 0.819671 0.286 Uiso 1 1 calc R U . . .
H73I H 0.622384 -0.018558 0.834288 0.286 Uiso 1 1 calc R U . . .
C741 C 0.2287(14) -0.1078(8) 0.7515(6) 0.148(5) Uani 1 1 d D U . . .
H74A H 0.161660 -0.112446 0.756177 0.178 Uiso 1 1 calc R U . . .
H74B H 0.255397 -0.143956 0.750278 0.178 Uiso 1 1 calc R U . . .
C742 C 0.2322(13) -0.0984(8) 0.7012(6) 0.183(5) Uani 1 1 d D U . . .
H74C H 0.206959 -0.061570 0.702955 0.219 Uiso 1 1 calc R U . . .
H74D H 0.299328 -0.094172 0.696498 0.219 Uiso 1 1 calc R U . . .
C743 C 0.1714(12) -0.1521(8) 0.6560(6) 0.183(6) Uani 1 1 d D U . . .
H74E H 0.184842 -0.150944 0.623980 0.220 Uiso 1 1 calc R U . . .
H74F H 0.187663 -0.189589 0.658067 0.220 Uiso 1 1 calc R U . . .
C744 C 0.0654(12) -0.1490(9) 0.6579(8) 0.180(6) Uani 1 1 d D U . . .
H74G H 0.025875 -0.182695 0.629586 0.271 Uiso 1 1 calc R U . . .
H74H H 0.052643 -0.150400 0.689660 0.271 Uiso 1 1 calc R U . . .
H74I H 0.049831 -0.111882 0.655686 0.271 Uiso 1 1 calc R U . . .
N1 N 0.4700(6) 0.6680(4) 1.0089(3) 0.0532(16) Uani 1 1 d . U . . .
C111 C 0.3665(7) 0.6419(4) 0.9887(3) 0.051(2) Uani 1 1 d . . . . .
H11A H 0.362029 0.607507 0.956578 0.061 Uiso 1 1 calc R U . . .
H11B H 0.333060 0.671785 0.980627 0.061 Uiso 1 1 calc R U . . .
C112 C 0.3130(6) 0.6216(5) 1.0219(4) 0.060(3) Uani 1 1 d . . . . .
H11C H 0.319059 0.654786 1.054927 0.072 Uiso 1 1 calc R U . . .
H11D H 0.341364 0.588876 1.027793 0.072 Uiso 1 1 calc R U . . .
C113 C 0.2075(8) 0.6005(6) 0.9973(5) 0.085(4) Uani 1 1 d . . . . .
H11E H 0.179424 0.634071 0.992990 0.103 Uiso 1 1 calc R U . . .
H11F H 0.202682 0.569270 0.963400 0.103 Uiso 1 1 calc R U . . .
C114 C 0.1502(9) 0.5766(7) 1.0261(5) 0.104(5) Uani 1 1 d . . . . .
H11G H 0.083521 0.564036 1.008009 0.156 Uiso 1 1 calc R U . . .
H11H H 0.176148 0.542600 1.029815 0.156 Uiso 1 1 calc R U . . .
H11I H 0.152856 0.607499 1.059448 0.156 Uiso 1 1 calc R U . . .
C121 C 0.4844(8) 0.7201(4) 1.0558(4) 0.068(2) Uani 1 1 d D U . . .
H12A H 0.553492 0.736568 1.066221 0.081 Uiso 1 1 calc R U . . .
H12B H 0.465652 0.707652 1.082243 0.081 Uiso 1 1 calc R U . . .
C122 C 0.4293(9) 0.7683(4) 1.0526(4) 0.085(3) Uani 1 1 d D U . . .
H12C H 0.360177 0.756099 1.050142 0.102 Uiso 1 1 calc R U . . .
H12D H 0.437714 0.776508 1.022529 0.102 Uiso 1 1 calc R U . . .
C123 C 0.4696(13) 0.8256(5) 1.1023(6) 0.131(5) Uani 1 1 d D U . . .
H12E H 0.437803 0.823822 1.129800 0.157 Uiso 1 1 calc R U . . .
H12F H 0.539215 0.827368 1.112771 0.157 Uiso 1 1 calc R U . . .
C124 C 0.4511(16) 0.8803(6) 1.0924(7) 0.176(6) Uani 1 1 d D U . . .
H12G H 0.476074 0.915688 1.123076 0.263 Uiso 1 1 calc R U . . .
H12H H 0.483253 0.882046 1.065323 0.263 Uiso 1 1 calc R U . . .
H12I H 0.382086 0.878508 1.082312 0.263 Uiso 1 1 calc R U . . .
C131 C 0.5157(9) 0.6205(6) 1.0205(5) 0.091(3) Uani 1 1 d D U . . .
H13A H 0.486478 0.616673 1.048166 0.109 Uiso 1 1 calc R U . . .
H13B H 0.489520 0.583616 0.990649 0.109 Uiso 1 1 calc R U . . .
C132 C 0.6184(9) 0.6158(7) 1.0342(7) 0.134(4) Uani 1 1 d D U . . .
H13C H 0.651395 0.652640 1.062600 0.161 Uiso 1 1 calc R U . . .
H13D H 0.650100 0.610597 1.005179 0.161 Uiso 1 1 calc R U . . .
C133 C 0.6248(11) 0.5618(8) 1.0497(8) 0.154(5) Uani 1 1 d D U . . .
H13E H 0.595560 0.568563 1.079734 0.184 Uiso 1 1 calc R U . . .
H13F H 0.587185 0.525884 1.021992 0.184 Uiso 1 1 calc R U . . .
C134 C 0.7250(12) 0.5510(9) 1.0611(8) 0.189(7) Uani 1 1 d D U . . .
H13G H 0.724425 0.516597 1.070563 0.284 Uiso 1 1 calc R U . . .
H13H H 0.753962 0.543306 1.031282 0.284 Uiso 1 1 calc R U . . .
H13I H 0.762343 0.586013 1.089062 0.284 Uiso 1 1 calc R U . . .
C141 C 0.5027(8) 0.6770(5) 0.9656(4) 0.073(2) Uani 1 1 d D U . . .
H14A H 0.452602 0.693800 0.950188 0.087 Uiso 1 1 calc R U . . .
H14B H 0.505884 0.637489 0.940158 0.087 Uiso 1 1 calc R U . . .
C142 C 0.5964(8) 0.7156(7) 0.9751(5) 0.103(3) Uani 1 1 d D U . . .
H14C H 0.649082 0.701957 0.991937 0.124 Uiso 1 1 calc R U . . .
H14D H 0.593810 0.757502 0.995817 0.124 Uiso 1 1 calc R U . . .
C143 C 0.6090(10) 0.7071(8) 0.9176(5) 0.107(3) Uani 1 1 d . U . . .
H14E H 0.674717 0.725780 0.919791 0.129 Uiso 1 1 calc R U . . .
H14F H 0.604517 0.664069 0.897799 0.129 Uiso 1 1 calc R U . . .
C144 C 0.5421(11) 0.7306(7) 0.8889(6) 0.121(4) Uani 1 1 d . U . . .
H14G H 0.558120 0.722307 0.855604 0.181 Uiso 1 1 calc R U . . .
H14H H 0.476489 0.711470 0.884892 0.181 Uiso 1 1 calc R U . . .
H14I H 0.547035 0.773485 0.906993 0.181 Uiso 1 1 calc R U . . .
N2 N 0.7454(4) 0.3633(3) 0.7612(2) 0.0373(15) Uani 1 1 d . . . . .
C211 C 0.7663(6) 0.3007(4) 0.7363(3) 0.049(2) Uani 1 1 d . . . . .
H21A H 0.806173 0.300140 0.711076 0.058 Uiso 1 1 calc R U . . .
H21B H 0.804510 0.290274 0.762193 0.058 Uiso 1 1 calc R U . . .
C212 C 0.6794(7) 0.2537(4) 0.7106(4) 0.067(3) Uani 1 1 d . . . . .
H21C H 0.643448 0.261145 0.682316 0.081 Uiso 1 1 calc R U . . .
H21D H 0.636709 0.254963 0.734752 0.081 Uiso 1 1 calc R U . . .
C213 C 0.7117(8) 0.1916(5) 0.6905(5) 0.085(4) Uani 1 1 d . . . . .
H21E H 0.741620 0.187107 0.660915 0.102 Uiso 1 1 calc R U . . .
H21F H 0.759856 0.188018 0.716889 0.102 Uiso 1 1 calc R U . . .
C214 C 0.6278(9) 0.1445(6) 0.6759(5) 0.098(4) Uani 1 1 d . U . . .
H21G H 0.648425 0.105535 0.663239 0.147 Uiso 1 1 calc R U . . .
H21H H 0.598859 0.148838 0.705302 0.147 Uiso 1 1 calc R U . . .
H21I H 0.580662 0.147928 0.649453 0.147 Uiso 1 1 calc R U . . .
C221 C 0.6877(7) 0.3645(4) 0.8003(4) 0.057(2) Uani 1 1 d . U . . .
H22A H 0.722577 0.349889 0.824246 0.069 Uiso 1 1 calc R U . . .
H22B H 0.626121 0.337500 0.783854 0.069 Uiso 1 1 calc R U . . .
C222 C 0.6668(9) 0.4302(6) 0.8306(4) 0.085(3) Uani 1 1 d D U . . .
H22C H 0.726705 0.458622 0.839735 0.103 Uiso 1 1 calc R U . . .
H22D H 0.619372 0.440809 0.808265 0.103 Uiso 1 1 calc R U . . .
C223 C 0.6301(10) 0.4361(6) 0.8772(5) 0.109(4) Uani 1 1 d D U . . .
H22E H 0.680612 0.432869 0.902786 0.131 Uiso 1 1 calc R U . . .
H22F H 0.574611 0.404911 0.869757 0.131 Uiso 1 1 calc R U . . .
C224 C 0.5997(9) 0.4989(6) 0.8962(6) 0.110(5) Uani 1 1 d . U . . .
H22G H 0.574573 0.505732 0.927117 0.165 Uiso 1 1 calc R U . . .
H22H H 0.655384 0.529074 0.903142 0.165 Uiso 1 1 calc R U . . .
H22I H 0.550018 0.501282 0.870310 0.165 Uiso 1 1 calc R U . . .
C231 C 0.8408(6) 0.4047(4) 0.7842(3) 0.044(2) Uani 1 1 d . . . . .
H23A H 0.878816 0.399461 0.757491 0.053 Uiso 1 1 calc R U . . .
H23B H 0.828139 0.446146 0.796351 0.053 Uiso 1 1 calc R U . . .
C232 C 0.9003(7) 0.3953(5) 0.8276(4) 0.062(3) Uani 1 1 d . . . . .
H23C H 0.859037 0.392532 0.851436 0.075 Uiso 1 1 calc R U . . .
H23D H 0.925289 0.357350 0.814417 0.075 Uiso 1 1 calc R U . . .
C233 C 0.9830(7) 0.4451(5) 0.8553(3) 0.061(3) Uani 1 1 d . . . . .
H23E H 1.019971 0.450614 0.830677 0.073 Uiso 1 1 calc R U . . .
H23F H 0.957498 0.482276 0.871326 0.073 Uiso 1 1 calc R U . . .
C234 C 1.0493(9) 0.4343(7) 0.8951(5) 0.104(5) Uani 1 1 d . . . . .
H23G H 1.101326 0.467975 0.911623 0.156 Uiso 1 1 calc R U . . .
H23H H 1.013643 0.429727 0.920059 0.156 Uiso 1 1 calc R U . . .
H23I H 1.076160 0.398043 0.879381 0.156 Uiso 1 1 calc R U . . .
C241 C 0.6876(6) 0.3829(4) 0.7228(3) 0.045(2) Uani 1 1 d . . . . .
H24A H 0.622987 0.358807 0.711396 0.055 Uiso 1 1 calc R U . . .
H24B H 0.679499 0.424675 0.740558 0.055 Uiso 1 1 calc R U . . .
C242 C 0.7277(6) 0.3786(5) 0.6772(3) 0.053(2) Uani 1 1 d . . . . .
H24C H 0.727731 0.336409 0.656238 0.063 Uiso 1 1 calc R U . . .
H24D H 0.794793 0.399132 0.687688 0.063 Uiso 1 1 calc R U . . .
C243 C 0.6697(7) 0.4061(5) 0.6465(4) 0.070(3) Uani 1 1 d . . . . .
H24E H 0.671694 0.448596 0.667378 0.084 Uiso 1 1 calc R U . . .
H24F H 0.602145 0.386672 0.637549 0.084 Uiso 1 1 calc R U . . .
C244 C 0.7051(9) 0.4010(7) 0.5977(5) 0.104(5) Uani 1 1 d . . . . .
H24G H 0.664539 0.419681 0.579655 0.156 Uiso 1 1 calc R U . . .
H24H H 0.771437 0.421077 0.606230 0.156 Uiso 1 1 calc R U . . .
H24I H 0.701821 0.359094 0.576373 0.156 Uiso 1 1 calc R U . . .
N3 N 0.2202(5) 0.0608(3) 0.4399(3) 0.0480(19) Uani 1 1 d . . . . .
C311 C 0.2809(8) 0.0109(5) 0.4291(4) 0.069(3) Uani 1 1 d . . . . .
H31A H 0.241098 -0.024795 0.402151 0.083 Uiso 1 1 calc R U . . .
H31B H 0.334846 0.022365 0.415037 0.083 Uiso 1 1 calc R U . . .
C312 C 0.3208(7) -0.0065(4) 0.4694(4) 0.063(3) Uani 1 1 d . . . . .
H31C H 0.269307 -0.012450 0.487191 0.076 Uiso 1 1 calc R U . . .
H31D H 0.369809 0.026510 0.493852 0.076 Uiso 1 1 calc R U . . .
C313 C 0.3650(9) -0.0609(6) 0.4531(6) 0.100(5) Uani 1 1 d . . . . .
H31E H 0.314931 -0.094226 0.430141 0.121 Uiso 1 1 calc R U . . .
H31F H 0.413622 -0.055735 0.433431 0.121 Uiso 1 1 calc R U . . .
C314 C 0.4104(9) -0.0775(6) 0.4929(6) 0.107(5) Uani 1 1 d . . . . .
H31G H 0.437236 -0.113933 0.478124 0.161 Uiso 1 1 calc R U . . .
H31H H 0.461785 -0.045533 0.515427 0.161 Uiso 1 1 calc R U . . .
H31I H 0.362800 -0.084139 0.512127 0.161 Uiso 1 1 calc R U . . .
C321 C 0.1257(8) 0.0387(5) 0.4521(4) 0.073(3) Uani 1 1 d . . . . .
H32A H 0.098417 -0.000412 0.425015 0.088 Uiso 1 1 calc R U . . .
H32B H 0.142144 0.032018 0.483652 0.088 Uiso 1 1 calc R U . . .
C322 C 0.0511(6) 0.0752(4) 0.4580(4) 0.053(2) Uani 1 1 d . . . . .
H32C H 0.027937 0.078052 0.425303 0.063 Uiso 1 1 calc R U . . .
H32D H 0.078843 0.115729 0.482593 0.063 Uiso 1 1 calc R U . . .
C323 C -0.0315(8) 0.0532(5) 0.4750(5) 0.079(4) Uani 1 1 d . . . . .
H32E H -0.009218 0.055488 0.509597 0.094 Uiso 1 1 calc R U . . .
H32F H -0.052789 0.010798 0.453091 0.094 Uiso 1 1 calc R U . . .
C324 C -0.1175(7) 0.0852(6) 0.4752(5) 0.079(4) Uani 1 1 d . . . . .
H32G H -0.167612 0.067063 0.487089 0.118 Uiso 1 1 calc R U . . .
H32H H -0.098352 0.127099 0.497694 0.118 Uiso 1 1 calc R U . . .
H32I H -0.142065 0.082263 0.441004 0.118 Uiso 1 1 calc R U . . .
C331 C 0.2692(7) 0.1158(4) 0.4850(4) 0.057(3) Uani 1 1 d . . . . .
H33A H 0.224412 0.145024 0.491450 0.068 Uiso 1 1 calc R U . . .
H33B H 0.280121 0.104871 0.514661 0.068 Uiso 1 1 calc R U . . .
C332 C 0.3619(6) 0.1456(4) 0.4819(4) 0.057(2) Uani 1 1 d . . . . .
H33C H 0.352113 0.158104 0.453089 0.069 Uiso 1 1 calc R U . . .
H33D H 0.407990 0.117169 0.475720 0.069 Uiso 1 1 calc R U . . .
C333 C 0.4029(8) 0.1988(5) 0.5292(4) 0.072(3) Uani 1 1 d . . . . .
H33E H 0.417500 0.184860 0.556957 0.086 Uiso 1 1 calc R U . . .
H33F H 0.352663 0.224114 0.537080 0.086 Uiso 1 1 calc R U . . .
C334 C 0.4914(8) 0.2368(6) 0.5293(5) 0.091(4) Uani 1 1 d . . . . .
H33G H 0.510933 0.269839 0.562171 0.136 Uiso 1 1 calc R U . . .
H33H H 0.543076 0.212959 0.522892 0.136 Uiso 1 1 calc R U . . .
H33I H 0.477977 0.252372 0.502934 0.136 Uiso 1 1 calc R U . . .
C341 C 0.2006(8) 0.0721(6) 0.3927(4) 0.073(3) Uani 1 1 d . . . . .
H34A H 0.162717 0.105064 0.398903 0.088 Uiso 1 1 calc R U . . .
H34B H 0.262666 0.086143 0.386313 0.088 Uiso 1 1 calc R U . . .
C342 C 0.1495(9) 0.0221(6) 0.3459(4) 0.094(4) Uani 1 1 d . . . . .
H34C H 0.092098 0.003600 0.353196 0.113 Uiso 1 1 calc R U . . .
H34D H 0.191880 -0.008209 0.335718 0.113 Uiso 1 1 calc R U . . .
C343 C 0.1177(13) 0.0408(8) 0.3008(7) 0.131(6) Uani 1 1 d . U . . .
H34E H 0.077797 0.006601 0.272364 0.157 Uiso 1 1 calc R U . . .
H34F H 0.078779 0.073018 0.311235 0.157 Uiso 1 1 calc R U . . .
C344 C 0.2040(14) 0.0616(9) 0.2844(8) 0.162(8) Uani 1 1 d . U . . .
H34G H 0.183369 0.073220 0.256214 0.244 Uiso 1 1 calc R U . . .
H34H H 0.242940 0.095755 0.312571 0.244 Uiso 1 1 calc R U . . .
H34I H 0.241959 0.029469 0.273776 0.244 Uiso 1 1 calc R U . . .
N4 N 0.0436(5) 0.3500(3) 0.5092(2) 0.0432(16) Uani 1 1 d . . . . .
N6 N 0.5668(7) 0.6668(5) 0.6902(4) 0.087(3) Uani 1 1 d . U . . .
C411 C -0.0018(6) 0.4053(4) 0.5233(3) 0.046(2) Uani 1 1 d . U . . .
H41A H -0.023828 0.411621 0.555338 0.055 Uiso 1 1 calc R U . . .
H41B H 0.048171 0.439282 0.529776 0.055 Uiso 1 1 calc R U . . .
C412 C -0.0844(8) 0.4060(5) 0.4856(4) 0.068(3) Uani 1 1 d . U . . .
H41C H -0.131975 0.369789 0.475706 0.082 Uiso 1 1 calc R U . . .
H41D H -0.061618 0.405939 0.455102 0.082 Uiso 1 1 calc R U . . .
C413 C -0.1321(7) 0.4609(4) 0.5075(4) 0.057(2) Uani 1 1 d . U . . .
H41E H -0.150009 0.461938 0.539345 0.068 Uiso 1 1 calc R U . . .
H41F H -0.084471 0.496652 0.515808 0.068 Uiso 1 1 calc R U . . .
C414 C -0.2174(9) 0.4644(6) 0.4747(5) 0.084(4) Uani 1 1 d . U . . .
H41G H -0.242586 0.500768 0.491883 0.125 Uiso 1 1 calc R U . . .
H41H H -0.200466 0.464695 0.443405 0.125 Uiso 1 1 calc R U . . .
H41I H -0.266169 0.429894 0.467000 0.125 Uiso 1 1 calc R U . . .
C421 C 0.0917(7) 0.3423(4) 0.4639(3) 0.049(2) Uani 1 1 d . U . . .
H42A H 0.041010 0.331806 0.433684 0.059 Uiso 1 1 calc R U . . .
H42B H 0.128916 0.381055 0.469677 0.059 Uiso 1 1 calc R U . . .
C422 C 0.1572(7) 0.2966(4) 0.4529(3) 0.053(2) Uani 1 1 d . U . . .
H42C H 0.214750 0.310737 0.480121 0.064 Uiso 1 1 calc R U . . .
H42D H 0.124150 0.259513 0.453074 0.064 Uiso 1 1 calc R U . . .
C423 C 0.1872(9) 0.2838(5) 0.4045(4) 0.077(3) Uani 1 1 d . U . . .
H42E H 0.216487 0.321271 0.403402 0.092 Uiso 1 1 calc R U . . .
H42F H 0.130154 0.266999 0.377066 0.092 Uiso 1 1 calc R U . . .
C424 C 0.2599(8) 0.2398(5) 0.3954(4) 0.066(3) Uani 1 1 d . U . . .
H42G H 0.277668 0.232626 0.362648 0.099 Uiso 1 1 calc R U . . .
H42H H 0.317140 0.256518 0.422056 0.099 Uiso 1 1 calc R U . . .
H42I H 0.230794 0.202238 0.395717 0.099 Uiso 1 1 calc R U . . .
C431 C -0.0295(7) 0.2945(4) 0.4956(3) 0.052(2) Uani 1 1 d . U . . .
H43A H -0.071667 0.287547 0.463161 0.062 Uiso 1 1 calc R U . . .
H43B H 0.005496 0.260363 0.490036 0.062 Uiso 1 1 calc R U . . .
C432 C -0.0918(7) 0.2948(5) 0.5329(4) 0.059(2) Uani 1 1 d . U . . .
H43C H -0.049985 0.303562 0.565794 0.070 Uiso 1 1 calc R U . . .
H43D H -0.129677 0.327581 0.537157 0.070 Uiso 1 1 calc R U . . .
C433 C -0.1554(10) 0.2418(6) 0.5201(6) 0.100(4) Uani 1 1 d . U . . .
H43E H -0.115227 0.210014 0.514457 0.120 Uiso 1 1 calc R U . . .
H43F H -0.194888 0.234285 0.486823 0.120 Uiso 1 1 calc R U . . .
C434 C -0.2221(8) 0.2312(5) 0.5507(5) 0.081(3) Uani 1 1 d . U . . .
H43G H -0.258111 0.190943 0.533470 0.122 Uiso 1 1 calc R U . . .
H43H H -0.186145 0.235483 0.583509 0.122 Uiso 1 1 calc R U . . .
H43I H -0.266628 0.260004 0.555590 0.122 Uiso 1 1 calc R U . . .
C441 C 0.1194(7) 0.3555(4) 0.5546(3) 0.053(2) Uani 1 1 d . U . . .
H44A H 0.086327 0.359566 0.583029 0.064 Uiso 1 1 calc R U . . .
H44B H 0.145303 0.317731 0.545936 0.064 Uiso 1 1 calc R U . . .
C442 C 0.2019(8) 0.4046(5) 0.5730(4) 0.070(3) Uani 1 1 d . U . . .
H44C H 0.227423 0.406524 0.543708 0.084 Uiso 1 1 calc R U . . .
H44D H 0.178976 0.442528 0.589594 0.084 Uiso 1 1 calc R U . . .
C443 C 0.2806(8) 0.3981(6) 0.6088(4) 0.077(3) Uani 1 1 d D U . . .
H44E H 0.253163 0.379430 0.629788 0.093 Uiso 1 1 calc R U . . .
H44F H 0.315507 0.437916 0.631518 0.093 Uiso 1 1 calc R U . . .
C444 C 0.3488(13) 0.3616(9) 0.5827(8) 0.172(7) Uani 1 1 d D U . . .
H44G H 0.399545 0.358471 0.607698 0.259 Uiso 1 1 calc R U . . .
H44H H 0.314715 0.321924 0.560711 0.259 Uiso 1 1 calc R U . . .
H44I H 0.377041 0.380393 0.562440 0.259 Uiso 1 1 calc R U . . .
C611 C 0.5365(10) 0.6330(7) 0.7210(6) 0.109(4) Uani 1 1 d D U . . .
H61A H 0.487771 0.598514 0.698657 0.130 Uiso 1 1 calc R U . . .
H61B H 0.505284 0.658977 0.747171 0.130 Uiso 1 1 calc R U . . .
C612 C 0.6162(10) 0.6103(7) 0.7469(6) 0.114(4) Uani 1 1 d D U . . .
H61C H 0.633976 0.575490 0.721216 0.136 Uiso 1 1 calc R U . . .
H61D H 0.673213 0.641634 0.760908 0.136 Uiso 1 1 calc R U . . .
C613 C 0.5920(12) 0.5937(7) 0.7870(7) 0.131(4) Uani 1 1 d D U . . .
H61E H 0.557973 0.622788 0.809307 0.157 Uiso 1 1 calc R U . . .
H61F H 0.648653 0.587382 0.807272 0.157 Uiso 1 1 calc R U . . .
C614 C 0.5273(11) 0.5368(7) 0.7542(6) 0.126(5) Uani 1 1 d D U . . .
H61G H 0.502480 0.518009 0.775317 0.189 Uiso 1 1 calc R U . . .
H61H H 0.473721 0.545044 0.733885 0.189 Uiso 1 1 calc R U . . .
H61I H 0.563236 0.510094 0.731876 0.189 Uiso 1 1 calc R U . . .
C621 C 0.6389(10) 0.7201(7) 0.7220(5) 0.102(4) Uani 1 1 d . U . . .
H62A H 0.651835 0.743011 0.701211 0.122 Uiso 1 1 calc R U . . .
H62B H 0.699252 0.706628 0.731367 0.122 Uiso 1 1 calc R U . . .
C622 C 0.6127(11) 0.7615(6) 0.7696(6) 0.114(5) Uani 1 1 d D U . . .
H62C H 0.621450 0.743933 0.795194 0.137 Uiso 1 1 calc R U . . .
H62D H 0.543969 0.764750 0.762421 0.137 Uiso 1 1 calc R U . . .
C623 C 0.6703(11) 0.8232(6) 0.7914(6) 0.115(5) Uani 1 1 d D U . . .
H62E H 0.738873 0.818931 0.793613 0.138 Uiso 1 1 calc R U . . .
H62F H 0.654995 0.841844 0.766860 0.138 Uiso 1 1 calc R U . . .
C624 C 0.6588(15) 0.8655(9) 0.8414(8) 0.166(8) Uani 1 1 d . U . . .
H62G H 0.700500 0.903256 0.850376 0.250 Uiso 1 1 calc R U . . .
H62H H 0.592018 0.872003 0.839900 0.250 Uiso 1 1 calc R U . . .
H62I H 0.676338 0.848969 0.866794 0.250 Uiso 1 1 calc R U . . .
C631 C 0.4756(10) 0.6852(7) 0.6702(6) 0.104(4) Uani 1 1 d . U . . .
H63A H 0.425667 0.649610 0.655396 0.125 Uiso 1 1 calc R U . . .
H63B H 0.454534 0.713721 0.699427 0.125 Uiso 1 1 calc R U . . .
C632 C 0.4770(11) 0.7120(7) 0.6325(6) 0.114(4) Uani 1 1 d . U . . .
H63C H 0.491752 0.682947 0.601414 0.137 Uiso 1 1 calc R U . . .
H63D H 0.528187 0.746943 0.645702 0.137 Uiso 1 1 calc R U . . .
C633 C 0.3826(12) 0.7308(8) 0.6202(6) 0.127(4) Uani 1 1 d D U . . .
H63E H 0.372046 0.762607 0.651000 0.152 Uiso 1 1 calc R U . . .
H63F H 0.331436 0.696680 0.611466 0.152 Uiso 1 1 calc R U . . .
C634 C 0.3711(14) 0.7531(9) 0.5777(7) 0.157(5) Uani 1 1 d D U . . .
H63G H 0.307200 0.764038 0.572978 0.236 Uiso 1 1 calc R U . . .
H63H H 0.419725 0.787856 0.586137 0.236 Uiso 1 1 calc R U . . .
H63I H 0.378978 0.721706 0.546470 0.236 Uiso 1 1 calc R U . . .
C641 C 0.6090(11) 0.6268(7) 0.6478(6) 0.109(4) Uani 1 1 d . U . . .
H64A H 0.669066 0.617515 0.662897 0.131 Uiso 1 1 calc R U . . .
H64B H 0.626451 0.649354 0.627526 0.131 Uiso 1 1 calc R U . . .
C642 C 0.5468(12) 0.5682(7) 0.6121(5) 0.126(4) Uani 1 1 d D U . . .
H64C H 0.482467 0.575697 0.600459 0.151 Uiso 1 1 calc R U . . .
H64D H 0.539219 0.541374 0.630112 0.151 Uiso 1 1 calc R U . . .
C643 C 0.5936(13) 0.5385(7) 0.5662(6) 0.142(4) Uani 1 1 d D U . . .
H64E H 0.558328 0.498065 0.545618 0.171 Uiso 1 1 calc R U . . .
H64F H 0.660716 0.535185 0.577730 0.171 Uiso 1 1 calc R U . . .
C644 C 0.5905(14) 0.5776(9) 0.5339(7) 0.162(5) Uani 1 1 d D U . . .
H64G H 0.619861 0.559324 0.504628 0.243 Uiso 1 1 calc R U . . .
H64H H 0.523794 0.580357 0.522482 0.243 Uiso 1 1 calc R U . . .
H64I H 0.625840 0.617354 0.554487 0.243 Uiso 1 1 calc R U . . .
N5 N 0.0123(9) 0.7930(6) 1.0374(4) 0.111(3) Uani 1 1 d . U . . .
C511 C -0.0607(11) 0.8314(8) 1.0520(5) 0.118(4) Uani 1 1 d . U . . .
H51A H -0.027685 0.871652 1.074863 0.142 Uiso 1 1 calc R U . . .
H51B H -0.099704 0.816056 1.071366 0.142 Uiso 1 1 calc R U . . .
C512 C -0.1290(12) 0.8368(8) 1.0081(6) 0.130(4) Uani 1 1 d . U . . .
H51C H -0.093410 0.856874 0.990520 0.156 Uiso 1 1 calc R U . . .
H51D H -0.160971 0.797163 0.983514 0.156 Uiso 1 1 calc R U . . .
C513 C -0.2032(13) 0.8741(8) 1.0327(7) 0.139(5) Uani 1 1 d . U . . .
H51E H -0.238571 0.853331 1.049848 0.167 Uiso 1 1 calc R U . . .
H51F H -0.169888 0.912918 1.058291 0.167 Uiso 1 1 calc R U . . .
C514 C -0.2702(14) 0.8834(9) 0.9946(8) 0.157(6) Uani 1 1 d . U . . .
H51G H -0.316923 0.907105 1.010533 0.235 Uiso 1 1 calc R U . . .
H51H H -0.235169 0.904484 0.977958 0.235 Uiso 1 1 calc R U . . .
H51I H -0.303722 0.845010 0.969530 0.235 Uiso 1 1 calc R U . . .
C521 C 0.0782(10) 0.8119(7) 1.0089(5) 0.099(4) Uani 1 1 d . U . . .
H52A H 0.040325 0.813815 0.978357 0.119 Uiso 1 1 calc R U . . .
H52B H 0.121392 0.782263 0.997999 0.119 Uiso 1 1 calc R U . . .
C522 C 0.1372(11) 0.8719(8) 1.0409(5) 0.119(6) Uani 1 1 d . . . . .
H52C H 0.172209 0.870933 1.072419 0.142 Uiso 1 1 calc R U . . .
H52D H 0.094586 0.902269 1.049824 0.142 Uiso 1 1 calc R U . . .
C523 C 0.2083(11) 0.8883(6) 1.0120(5) 0.099(5) Uani 1 1 d . . . . .
H52E H 0.172139 0.887101 0.979899 0.118 Uiso 1 1 calc R U . . .
H52F H 0.250373 0.857507 1.003585 0.118 Uiso 1 1 calc R U . . .
C524 C 0.2718(12) 0.9490(7) 1.0394(5) 0.117(5) Uani 1 1 d . . . . .
H52G H 0.314701 0.955207 1.017759 0.175 Uiso 1 1 calc R U . . .
H52H H 0.231423 0.980187 1.047014 0.175 Uiso 1 1 calc R U . . .
H52I H 0.309878 0.950509 1.070768 0.175 Uiso 1 1 calc R U . . .
C531 C -0.0342(11) 0.7290(8) 1.0018(5) 0.119(4) Uani 1 1 d . U . . .
H53A H 0.017644 0.704837 0.994388 0.143 Uiso 1 1 calc R U . . .
H53B H -0.065772 0.730138 0.969655 0.143 Uiso 1 1 calc R U . . .
C532 C -0.1107(12) 0.6955(8) 1.0210(6) 0.137(4) Uani 1 1 d . U . . .
H53C H -0.084332 0.700193 1.055825 0.164 Uiso 1 1 calc R U . . .
H53D H -0.169252 0.714242 1.021651 0.164 Uiso 1 1 calc R U . . .
C533 C -0.1371(13) 0.6304(9) 0.9882(7) 0.141(5) Uani 1 1 d . U . . .
H53E H -0.179482 0.610660 1.003401 0.170 Uiso 1 1 calc R U . . .
H53F H -0.078620 0.611557 0.985398 0.170 Uiso 1 1 calc R U . . .
C534 C -0.1899(13) 0.6234(9) 0.9345(8) 0.154(6) Uani 1 1 d . U . . .
H53G H -0.207482 0.581183 0.912869 0.231 Uiso 1 1 calc R U . . .
H53H H -0.247899 0.641892 0.937641 0.231 Uiso 1 1 calc R U . . .
H53I H -0.147349 0.642786 0.919694 0.231 Uiso 1 1 calc R U . . .
C541 C 0.0710(11) 0.7925(9) 1.0887(5) 0.133(4) Uani 1 1 d D U . . .
H54A H 0.100640 0.833591 1.111042 0.159 Uiso 1 1 calc R U . . .
H54B H 0.025527 0.778470 1.106083 0.159 Uiso 1 1 calc R U . . .
C542 C 0.1459(12) 0.7550(9) 1.0812(5) 0.148(5) Uani 1 1 d D U . . .
H54C H 0.196564 0.773611 1.069432 0.177 Uiso 1 1 calc R U . . .
H54D H 0.117953 0.716377 1.053677 0.177 Uiso 1 1 calc R U . . .
C543 C 0.1946(12) 0.7424(8) 1.1267(6) 0.171(5) Uani 1 1 d D U . . .
H54E H 0.145634 0.727170 1.141650 0.205 Uiso 1 1 calc R U . . .
H54F H 0.237304 0.712514 1.115844 0.205 Uiso 1 1 calc R U . . .
C544 C 0.2515(13) 0.8004(10) 1.1648(6) 0.183(6) Uani 1 1 d D U . . .
H54G H 0.283474 0.794245 1.194191 0.274 Uiso 1 1 calc R U . . .
H54H H 0.299671 0.815024 1.149530 0.274 Uiso 1 1 calc R U . . .
H54I H 0.208407 0.829616 1.175222 0.274 Uiso 1 1 calc R U . . .
N1A N 0.5372(12) -0.0804(9) 0.6278(8) 0.196(6) Uani 1 1 d D U . . .
C1A C 0.3708(12) -0.0406(7) 0.6212(6) 0.134(5) Uani 1 1 d D U . . .
H1AA H 0.368741 0.001011 0.641544 0.201 Uiso 1 1 calc R U . . .
H1AB H 0.334153 -0.066229 0.633533 0.201 Uiso 1 1 calc R U . . .
H1AC H 0.342941 -0.049623 0.585937 0.201 Uiso 1 1 calc R U . . .
C2A C 0.4767(12) -0.0517(9) 0.6255(8) 0.156(5) Uani 1 1 d D U . . .

loop_
_atom_site_aniso_label
_atom_site_aniso_U_11
_atom_site_aniso_U_22
_atom_site_aniso_U_33
_atom_site_aniso_U_23
_atom_site_aniso_U_13
_atom_site_aniso_U_12
Mo11 0.0417(4) 0.0336(3) 0.0225(3) 0.0119(3) 0.0111(3) 0.0087(3)
Mo12 0.0277(3) 0.0346(3) 0.0323(3) 0.0145(3) 0.0092(3) 0.0042(3)
Mo13 0.0325(3) 0.0341(3) 0.0271(3) 0.0142(3) 0.0013(2) 0.0069(3)
Mo14 0.0415(4) 0.0401(4) 0.0292(3) 0.0180(3) 0.0130(3) 0.0059(3)
Mo15 0.0305(3) 0.0373(4) 0.0412(4) 0.0195(3) 0.0084(3) 0.0035(3)
Mo16 0.0387(4) 0.0240(3) 0.0244(3) 0.0060(2) 0.0000(3) 0.0062(3)
Mo17 0.0407(4) 0.0402(4) 0.0372(4) 0.0138(3) 0.0176(3) 0.0156(3)
Mo18 0.0372(4) 0.0331(3) 0.0355(3) 0.0170(3) 0.0073(3) 0.0125(3)
Mo19 0.0428(4) 0.0252(3) 0.0352(3) 0.0090(3) 0.0060(3) 0.0111(3)
Mo21 0.0243(3) 0.0290(3) 0.0288(3) 0.0147(3) 0.0112(2) 0.0065(2)
Mo22 0.0286(3) 0.0243(3) 0.0244(3) 0.0077(2) 0.0086(2) 0.0059(2)
Mo23 0.0275(3) 0.0252(3) 0.0330(3) 0.0076(3) 0.0064(2) 0.0001(2)
Mo24 0.0326(4) 0.0439(4) 0.0372(4) 0.0159(3) 0.0159(3) -0.0015(3)
Mo25 0.0361(4) 0.0495(4) 0.0285(3) 0.0170(3) 0.0133(3) 0.0004(3)
Mo26 0.0256(3) 0.0334(3) 0.0308(3) 0.0181(3) 0.0087(2) 0.0063(2)
Mo27 0.0381(4) 0.0300(3) 0.0348(3) 0.0130(3) 0.0158(3) 0.0129(3)
Mo28 0.0417(4) 0.0254(3) 0.0400(4) 0.0140(3) 0.0097(3) 0.0034(3)
Mo29 0.0388(4) 0.0326(3) 0.0397(4) 0.0215(3) 0.0103(3) 0.0091(3)
P1 0.0267(9) 0.0240(9) 0.0208(8) 0.0100(7) 0.0061(7) 0.0057(7)
P2 0.0355(10) 0.0240(9) 0.0255(9) 0.0076(7) 0.0034(7) 0.0069(8)
P3 0.0287(9) 0.0296(10) 0.0254(9) 0.0095(8) 0.0029(7) 0.0022(8)
P4 0.0255(9) 0.0233(9) 0.0253(8) 0.0098(7) 0.0113(7) 0.0052(7)
P5 0.0298(10) 0.0264(9) 0.0312(9) 0.0086(8) 0.0100(8) 0.0047(8)
P6 0.0293(9) 0.0264(9) 0.0302(9) 0.0107(8) 0.0072(7) 0.0043(7)
O101 0.052(4) 0.057(4) 0.043(3) 0.022(3) 0.026(3) 0.011(3)
O102 0.035(3) 0.052(4) 0.054(4) 0.024(3) 0.017(3) 0.013(3)
O103 0.045(3) 0.028(3) 0.031(3) 0.006(2) 0.006(2) 0.004(2)
O104 0.052(3) 0.027(3) 0.028(3) 0.008(2) 0.004(2) 0.011(2)
O105 0.030(3) 0.035(3) 0.024(2) 0.011(2) 0.006(2) 0.006(2)
O106 0.028(3) 0.032(3) 0.030(3) 0.012(2) 0.005(2) 0.006(2)
O107 0.045(3) 0.023(2) 0.021(2) 0.008(2) 0.006(2) 0.005(2)
O108 0.034(3) 0.025(2) 0.025(2) 0.009(2) 0.002(2) 0.009(2)
O109 0.029(2) 0.024(2) 0.024(2) 0.008(2) 0.0090(19) 0.0062(19)
O110 0.032(3) 0.020(2) 0.028(2) 0.011(2) 0.006(2) 0.0060(19)
O111 0.031(3) 0.037(3) 0.026(2) 0.016(2) 0.008(2) 0.006(2)
O112 0.032(3) 0.028(3) 0.026(2) 0.012(2) 0.013(2) 0.009(2)
O113 0.028(3) 0.038(3) 0.039(3) 0.015(2) 0.008(2) 0.007(2)
O114 0.035(3) 0.036(3) 0.027(2) 0.014(2) 0.011(2) 0.006(2)
O115 0.050(3) 0.034(3) 0.018(2) 0.006(2) 0.004(2) 0.015(2)
O116 0.034(3) 0.032(3) 0.038(3) 0.013(2) 0.000(2) 0.004(2)
O117 0.041(3) 0.037(3) 0.039(3) 0.022(2) 0.011(2) 0.004(2)
O118 0.044(3) 0.035(3) 0.026(2) 0.011(2) 0.009(2) 0.008(2)
O119 0.035(3) 0.038(3) 0.027(2) 0.014(2) 0.006(2) 0.011(2)
O120 0.036(3) 0.038(3) 0.033(3) 0.012(2) 0.014(2) 0.011(2)
O121 0.040(3) 0.035(3) 0.032(3) 0.011(2) 0.017(2) 0.011(2)
O122 0.042(3) 0.029(3) 0.032(3) 0.007(2) 0.003(2) 0.007(2)
O123 0.035(3) 0.028(3) 0.039(3) 0.016(2) 0.002(2) 0.001(2)
O124 0.041(3) 0.029(3) 0.031(3) 0.015(2) 0.004(2) 0.006(2)
O125 0.038(3) 0.041(3) 0.044(3) 0.018(3) 0.013(2) 0.017(2)
O126 0.045(3) 0.036(3) 0.033(3) 0.011(2) 0.013(2) 0.014(2)
O127 0.045(3) 0.029(3) 0.036(3) 0.014(2) 0.008(2) 0.015(2)
O128 0.043(3) 0.046(3) 0.031(3) 0.016(3) -0.003(2) 0.009(3)
O129 0.033(3) 0.039(3) 0.045(3) 0.017(3) 0.015(2) 0.006(2)
O130 0.056(4) 0.055(4) 0.028(3) 0.019(3) 0.019(2) 0.011(3)
O131 0.050(3) 0.027(3) 0.035(3) 0.002(2) -0.012(2) 0.005(2)
O132 0.035(3) 0.053(4) 0.062(4) 0.032(3) 0.005(3) -0.003(3)
O133 0.071(4) 0.047(3) 0.037(3) 0.024(3) 0.022(3) 0.011(3)
O134 0.051(3) 0.043(3) 0.046(3) 0.020(3) 0.002(3) 0.019(3)
O135 0.050(4) 0.058(4) 0.048(3) 0.017(3) 0.025(3) 0.023(3)
O136 0.048(3) 0.022(3) 0.051(3) 0.003(3) -0.001(3) 0.006(2)
O201 0.039(3) 0.057(4) 0.045(3) 0.013(3) 0.024(3) 0.008(3)
O202 0.038(3) 0.057(4) 0.037(3) 0.006(3) 0.020(2) 0.005(3)
O203 0.031(3) 0.043(3) 0.048(3) 0.017(3) 0.010(2) 0.012(2)
O204 0.033(3) 0.031(3) 0.047(3) 0.016(2) 0.007(2) 0.004(2)
O205 0.028(3) 0.031(3) 0.036(3) 0.007(2) 0.011(2) 0.003(2)
O206 0.025(2) 0.029(3) 0.027(2) 0.007(2) 0.0029(19) 0.000(2)
O207 0.027(2) 0.021(2) 0.028(2) 0.009(2) 0.0049(19) 0.0007(19)
O208 0.028(3) 0.033(3) 0.031(3) 0.013(2) 0.007(2) 0.006(2)
O209 0.026(2) 0.026(2) 0.025(2) 0.007(2) 0.0082(19) 0.0020(19)
O210 0.023(2) 0.028(2) 0.027(2) 0.013(2) 0.0091(18) 0.0051(19)
O211 0.028(3) 0.033(3) 0.031(3) 0.012(2) 0.011(2) 0.002(2)
O212 0.030(3) 0.024(2) 0.029(2) 0.013(2) 0.010(2) 0.007(2)
O213 0.033(3) 0.028(3) 0.026(2) 0.004(2) 0.002(2) 0.002(2)
O214 0.027(2) 0.027(2) 0.028(2) 0.014(2) 0.0086(19) 0.0076(19)
O215 0.023(2) 0.029(3) 0.034(3) 0.016(2) 0.007(2) 0.0065(19)
O216 0.032(3) 0.041(3) 0.031(3) 0.014(2) 0.007(2) 0.003(2)
O217 0.045(3) 0.057(4) 0.036(3) 0.026(3) 0.014(2) -0.002(3)
O218 0.030(3) 0.029(3) 0.037(3) 0.012(2) 0.011(2) 0.001(2)
O219 0.042(3) 0.020(2) 0.033(3) 0.005(2) 0.008(2) -0.001(2)
O220 0.036(3) 0.028(3) 0.029(2) 0.005(2) 0.012(2) 0.010(2)
O221 0.032(3) 0.031(3) 0.035(3) 0.015(2) 0.015(2) 0.012(2)
O222 0.030(3) 0.041(3) 0.043(3) 0.025(3) 0.014(2) 0.011(2)
O223 0.040(3) 0.038(3) 0.034(3) 0.019(2) 0.008(2) 0.001(2)
O224 0.043(3) 0.037(3) 0.042(3) 0.023(3) 0.012(2) 0.002(2)
O225 0.036(3) 0.031(3) 0.042(3) 0.009(2) 0.012(2) 0.010(2)
O226 0.040(3) 0.038(3) 0.041(3) 0.022(3) 0.015(2) 0.018(2)
O227 0.045(3) 0.036(3) 0.047(3) 0.023(3) 0.015(3) 0.011(2)
O228 0.031(3) 0.033(3) 0.039(3) 0.008(2) 0.003(2) -0.002(2)
O229 0.040(3) 0.034(3) 0.031(3) 0.015(2) 0.012(2) 0.009(2)
O230 0.030(3) 0.039(3) 0.035(3) 0.020(2) 0.012(2) 0.003(2)
O231 0.036(3) 0.037(3) 0.042(3) 0.023(3) 0.010(2) 0.007(2)
O232 0.050(3) 0.063(4) 0.036(3) 0.028(3) 0.012(3) 0.003(3)
O233 0.041(3) 0.062(4) 0.053(4) 0.029(3) 0.017(3) -0.006(3)
O234 0.054(4) 0.026(3) 0.058(4) 0.019(3) 0.009(3) 0.005(3)
O235 0.056(4) 0.035(3) 0.046(3) 0.013(3) 0.025(3) 0.022(3)
O236 0.053(4) 0.034(3) 0.063(4) 0.032(3) 0.008(3) 0.006(3)
N7 0.127(5) 0.111(5) 0.108(5) 0.051(3) 0.012(3) 0.015(3)
N11 0.029(2) 0.021(2) 0.025(2) 0.010(2) 0.0006(19) -0.001(2)
N12 0.026(2) 0.027(2) 0.027(2) 0.012(2) 0.0058(19) 0.004(2)
C1 0.030(3) 0.025(3) 0.021(2) 0.009(2) 0.005(2) 0.004(2)
C2 0.029(3) 0.027(3) 0.025(3) 0.012(2) 0.005(2) 0.006(2)
C3 0.035(3) 0.031(3) 0.033(3) 0.010(2) 0.014(2) 0.007(2)
C4 0.027(3) 0.029(3) 0.023(3) 0.008(2) 0.008(2) 0.002(2)
C5 0.031(3) 0.027(3) 0.027(3) 0.013(2) 0.007(2) 0.005(2)
C6 0.031(3) 0.025(3) 0.027(3) 0.007(2) 0.006(2) 0.004(2)
C711 0.104(5) 0.097(5) 0.094(5) 0.043(4) 0.015(3) 0.009(4)
C712 0.096(5) 0.094(5) 0.090(5) 0.036(4) 0.021(4) 0.003(4)
C713 0.098(5) 0.100(5) 0.091(5) 0.037(4) 0.016(4) 0.011(4)
C714 0.124(6) 0.122(6) 0.114(6) 0.047(4) 0.021(4) 0.018(4)
C721 0.107(5) 0.099(5) 0.099(5) 0.046(4) 0.012(4) 0.007(4)
C722 0.120(6) 0.111(6) 0.110(6) 0.047(4) 0.014(4) 0.017(4)
C723 0.114(6) 0.102(6) 0.111(6) 0.047(4) 0.012(4) 0.017(4)
C724 0.168(9) 0.161(8) 0.160(8) 0.066(5) 0.026(4) 0.026(4)
C731 0.141(5) 0.136(5) 0.134(5) 0.057(4) 0.035(4) 0.020(3)
C732 0.163(6) 0.157(6) 0.162(6) 0.062(4) 0.031(4) 0.025(4)
C733 0.180(6) 0.177(6) 0.177(6) 0.069(4) 0.036(4) 0.028(4)
C734 0.192(7) 0.189(7) 0.190(7) 0.074(4) 0.035(4) 0.032(4)
C741 0.159(6) 0.145(5) 0.143(5) 0.062(3) 0.021(4) 0.019(4)
C742 0.188(6) 0.180(6) 0.178(6) 0.070(4) 0.029(4) 0.027(4)
C743 0.186(6) 0.180(6) 0.183(6) 0.073(4) 0.030(4) 0.026(4)
C744 0.183(7) 0.175(7) 0.186(7) 0.072(4) 0.039(4) 0.029(4)
N1 0.061(4) 0.076(4) 0.041(3) 0.037(3) 0.018(3) 0.021(3)
C111 0.063(5) 0.040(5) 0.039(5) 0.004(4) 0.010(4) 0.008(4)
C112 0.045(5) 0.072(7) 0.056(6) 0.025(5) -0.002(4) -0.006(5)
C113 0.080(8) 0.099(10) 0.065(7) 0.030(7) 0.002(6) -0.020(7)
C114 0.080(9) 0.132(13) 0.093(10) 0.055(10) -0.014(7) -0.024(8)
C121 0.072(5) 0.080(5) 0.044(4) 0.020(4) 0.008(4) -0.002(4)
C122 0.113(7) 0.073(6) 0.054(5) 0.013(5) 0.011(5) -0.002(6)
C123 0.167(9) 0.089(8) 0.091(7) -0.002(7) -0.012(7) 0.009(8)
C124 0.215(12) 0.120(10) 0.130(10) 0.006(9) -0.030(10) 0.003(10)
C131 0.103(6) 0.115(6) 0.081(5) 0.064(5) 0.016(5) 0.041(5)
C132 0.137(5) 0.136(5) 0.131(5) 0.053(3) 0.029(4) 0.026(4)
C133 0.158(9) 0.140(8) 0.159(9) 0.050(8) 0.035(8) 0.030(8)
C134 0.195(12) 0.168(11) 0.172(11) 0.031(10) 0.031(11) 0.022(11)
C141 0.082(5) 0.106(6) 0.064(5) 0.056(4) 0.040(4) 0.036(5)
C142 0.095(6) 0.144(7) 0.087(6) 0.054(6) 0.034(5) 0.034(6)
C143 0.096(6) 0.159(7) 0.099(6) 0.077(6) 0.037(5) 0.032(6)
C144 0.119(5) 0.133(5) 0.119(5) 0.058(4) 0.024(4) 0.023(4)
N2 0.035(3) 0.030(3) 0.040(4) 0.004(3) 0.018(3) -0.004(3)
C211 0.038(4) 0.046(5) 0.051(5) 0.006(4) 0.013(4) 0.004(4)
C212 0.050(5) 0.056(5) 0.075(7) 0.000(5) 0.026(5) -0.004(4)
C213 0.063(7) 0.056(6) 0.098(9) -0.017(6) 0.031(6) 0.000(5)
C214 0.092(5) 0.091(5) 0.105(5) 0.031(4) 0.024(4) 0.008(3)
C221 0.053(5) 0.064(5) 0.056(5) 0.021(4) 0.031(4) -0.003(4)
C222 0.078(4) 0.089(4) 0.079(4) 0.019(3) 0.029(3) -0.003(3)
C223 0.084(6) 0.103(7) 0.104(7) 0.002(6) 0.018(6) 0.005(6)
C224 0.080(7) 0.084(8) 0.114(8) -0.020(7) 0.017(7) 0.017(6)
C231 0.041(5) 0.046(5) 0.042(5) 0.015(4) 0.010(4) -0.004(4)
C232 0.057(6) 0.079(7) 0.054(6) 0.033(5) 0.018(5) -0.009(5)
C233 0.050(5) 0.076(7) 0.043(5) 0.018(5) 0.003(4) -0.027(5)
C234 0.075(8) 0.141(13) 0.069(8) 0.036(9) -0.016(6) -0.043(8)
C241 0.032(4) 0.042(5) 0.060(5) 0.014(4) 0.018(4) 0.002(4)
C242 0.039(5) 0.069(6) 0.049(5) 0.017(4) 0.016(4) 0.014(4)
C243 0.042(5) 0.096(9) 0.065(6) 0.032(6) -0.005(4) -0.012(5)
C244 0.077(8) 0.160(14) 0.068(7) 0.051(9) -0.002(6) -0.028(9)
N3 0.043(4) 0.047(4) 0.044(4) 0.002(3) 0.023(3) 0.000(3)
C311 0.058(6) 0.051(6) 0.081(8) 0.009(6) 0.018(6) -0.008(5)
C312 0.042(5) 0.049(6) 0.088(8) 0.010(6) 0.020(5) 0.014(4)
C313 0.074(9) 0.062(8) 0.129(12) 0.002(8) 0.001(8) 0.015(7)
C314 0.062(8) 0.088(10) 0.176(16) 0.063(11) -0.001(9) 0.019(7)
C321 0.087(8) 0.059(7) 0.060(6) 0.006(5) 0.033(6) -0.008(6)
C322 0.043(5) 0.039(5) 0.064(6) 0.001(4) 0.025(4) 0.004(4)
C323 0.071(7) 0.073(8) 0.075(8) 0.006(6) 0.033(6) -0.005(6)
C324 0.051(6) 0.094(9) 0.099(9) 0.035(7) 0.037(6) 0.017(6)
C331 0.070(6) 0.044(5) 0.051(5) 0.008(4) 0.027(5) 0.001(5)
C332 0.044(5) 0.057(6) 0.071(7) 0.025(5) 0.014(5) 0.005(4)
C333 0.066(7) 0.070(7) 0.072(7) 0.018(6) 0.026(6) -0.012(6)
C334 0.070(8) 0.084(9) 0.111(11) 0.030(8) 0.033(7) -0.011(7)
C341 0.068(7) 0.100(9) 0.051(6) 0.024(6) 0.022(5) 0.005(6)
C342 0.092(9) 0.107(11) 0.064(8) 0.014(7) 0.029(7) -0.022(8)
C343 0.129(7) 0.134(7) 0.127(7) 0.049(4) 0.027(4) 0.013(4)
C344 0.162(8) 0.166(8) 0.159(8) 0.062(5) 0.037(4) 0.018(4)
N4 0.061(5) 0.043(4) 0.032(3) 0.021(3) 0.009(3) 0.009(3)
N6 0.078(4) 0.106(5) 0.086(4) 0.041(3) 0.025(3) 0.018(3)
C411 0.052(3) 0.042(3) 0.044(3) 0.018(3) 0.007(3) 0.010(3)
C412 0.072(4) 0.066(4) 0.065(4) 0.025(3) 0.007(3) 0.016(3)
C413 0.062(4) 0.057(4) 0.055(4) 0.022(3) 0.014(3) 0.015(3)
C414 0.086(5) 0.085(5) 0.082(5) 0.033(3) 0.013(3) 0.023(4)
C421 0.056(4) 0.050(4) 0.042(3) 0.019(3) 0.007(3) 0.011(3)
C422 0.062(4) 0.052(4) 0.049(4) 0.022(3) 0.014(3) 0.013(3)
C423 0.082(5) 0.078(5) 0.075(4) 0.033(3) 0.018(3) 0.019(3)
C424 0.071(4) 0.067(4) 0.064(4) 0.026(3) 0.018(3) 0.017(3)
C431 0.056(4) 0.048(4) 0.051(4) 0.020(3) 0.006(3) 0.012(3)
C432 0.053(4) 0.062(4) 0.058(4) 0.021(3) 0.014(3) 0.004(3)
C433 0.103(5) 0.096(5) 0.102(5) 0.039(4) 0.025(4) 0.013(4)
C434 0.075(5) 0.080(5) 0.085(5) 0.028(3) 0.018(3) 0.012(3)
C441 0.061(4) 0.058(4) 0.044(3) 0.022(3) 0.013(3) 0.009(3)
C442 0.076(4) 0.075(4) 0.062(4) 0.031(3) 0.017(3) 0.007(3)
C443 0.075(4) 0.085(5) 0.071(4) 0.032(3) 0.010(3) 0.008(3)
C444 0.168(7) 0.174(7) 0.175(8) 0.062(4) 0.038(4) 0.040(4)
C611 0.104(5) 0.118(5) 0.108(5) 0.049(3) 0.017(3) 0.026(4)
C612 0.108(5) 0.122(5) 0.114(5) 0.046(3) 0.022(3) 0.029(3)
C613 0.129(5) 0.134(5) 0.129(5) 0.049(3) 0.026(3) 0.028(3)
C614 0.125(5) 0.132(5) 0.128(5) 0.056(4) 0.025(4) 0.029(4)
C621 0.098(5) 0.109(6) 0.097(5) 0.036(4) 0.024(4) 0.024(4)
C622 0.113(6) 0.123(6) 0.110(6) 0.044(4) 0.031(4) 0.024(4)
C623 0.111(6) 0.121(6) 0.114(6) 0.043(4) 0.024(4) 0.032(4)
C624 0.166(9) 0.167(9) 0.166(9) 0.062(5) 0.034(4) 0.032(4)
C631 0.102(5) 0.116(5) 0.104(5) 0.051(3) 0.024(3) 0.019(3)
C632 0.113(5) 0.124(5) 0.114(5) 0.054(3) 0.027(3) 0.018(3)
C633 0.129(5) 0.136(5) 0.126(5) 0.062(3) 0.028(3) 0.020(3)
C634 0.156(6) 0.162(6) 0.155(6) 0.064(4) 0.029(4) 0.024(4)
C641 0.104(5) 0.118(5) 0.106(5) 0.040(3) 0.027(4) 0.019(4)
C642 0.119(5) 0.133(5) 0.124(5) 0.048(3) 0.027(3) 0.017(3)
C643 0.138(5) 0.146(5) 0.140(5) 0.052(3) 0.028(3) 0.018(3)
C644 0.158(6) 0.163(6) 0.159(6) 0.055(4) 0.031(4) 0.023(4)
N5 0.118(6) 0.165(7) 0.065(4) 0.034(5) 0.060(4) 0.076(5)
C511 0.118(7) 0.153(8) 0.080(6) 0.020(6) 0.045(6) 0.071(6)
C512 0.119(8) 0.149(9) 0.108(8) 0.025(7) 0.020(7) 0.061(7)
C513 0.136(10) 0.144(9) 0.128(9) 0.043(8) 0.013(8) 0.048(8)
C514 0.154(12) 0.159(11) 0.144(11) 0.046(10) 0.008(9) 0.047(10)
C521 0.120(8) 0.134(9) 0.059(6) 0.033(6) 0.046(6) 0.068(7)
C522 0.114(12) 0.148(15) 0.062(8) -0.002(9) 0.034(8) 0.022(11)
C523 0.142(13) 0.095(10) 0.049(7) 0.014(7) 0.015(8) 0.031(9)
C524 0.155(15) 0.111(13) 0.069(9) 0.014(9) 0.026(9) 0.027(11)
C531 0.125(7) 0.168(8) 0.086(6) 0.044(6) 0.083(6) 0.045(7)
C532 0.137(8) 0.175(9) 0.124(8) 0.057(7) 0.103(7) 0.028(8)
C533 0.135(9) 0.168(10) 0.151(9) 0.065(9) 0.113(8) 0.017(8)
C534 0.137(10) 0.161(11) 0.185(12) 0.072(11) 0.083(10) 0.015(9)
C541 0.133(8) 0.216(9) 0.069(6) 0.049(6) 0.068(6) 0.075(7)
C542 0.144(9) 0.245(11) 0.093(7) 0.085(8) 0.068(7) 0.070(8)
C543 0.166(10) 0.267(13) 0.114(9) 0.086(9) 0.081(8) 0.062(10)
C544 0.173(12) 0.280(15) 0.116(10) 0.074(10) 0.086(9) 0.053(12)
N1A 0.195(7) 0.203(7) 0.186(7) 0.069(4) 0.043(4) 0.036(4)
C1A 0.187(11) 0.137(10) 0.122(9) 0.069(8) 0.086(9) 0.075(9)
C2A 0.195(10) 0.167(9) 0.134(8) 0.070(7) 0.062(8) 0.064(8)

loop_
_atom_type_symbol
_atom_type_description
_atom_type_scat_dispersion_real
_atom_type_scat_dispersion_imag
_atom_type_scat_source
C C 0.0033 0.0016 'International Tables Vol C Tables 4.2.6.8 and 6.1.1.4'
H H 0.0000 0.0000 'International Tables Vol C Tables 4.2.6.8 and 6.1.1.4'
N N 0.0061 0.0033 'International Tables Vol C Tables 4.2.6.8 and 6.1.1.4'
O O 0.0106 0.0060 'International Tables Vol C Tables 4.2.6.8 and 6.1.1.4'
P P 0.1023 0.0942 'International Tables Vol C Tables 4.2.6.8 and 6.1.1.4'
Mo Mo -1.6832 0.6857 'International Tables Vol C Tables 4.2.6.8 and 6.1.1.4'

loop_
_geom_angle_atom_site_label_1
_geom_angle_atom_site_label_2
_geom_angle_atom_site_label_3
_geom_angle
_geom_angle_site_symmetry_1
_geom_angle_site_symmetry_3
_geom_angle_publ_flag
O130 Mo11 O121 103.8(2) . . ?
O130 Mo11 O114 102.1(2) . . ?
O121 Mo11 O114 92.7(2) . . ?
O130 Mo11 O115 100.2(2) . . ?
O121 Mo11 O115 92.9(2) . . ?
O114 Mo11 O115 155.0(2) . . ?
O130 Mo11 O107 93.6(2) . . ?
O121 Mo11 O107 162.6(2) . . ?
O114 Mo11 O107 84.99(19) . . ?
O115 Mo11 O107 82.4(2) . . ?
O130 Mo11 O110 169.7(2) . . ?
O121 Mo11 O110 85.46(19) . . ?
O114 Mo11 O110 81.67(18) . . ?
O115 Mo11 O110 74.51(19) . . ?
O107 Mo11 O110 77.14(17) . . ?
O129 Mo12 O120 102.8(2) . . ?
O129 Mo12 O113 100.9(2) . . ?
O120 Mo12 O113 95.6(2) . . ?
O129 Mo12 O114 101.5(2) . . ?
O120 Mo12 O114 91.9(2) . . ?
O113 Mo12 O114 154.2(2) . . ?
O129 Mo12 O106 94.6(2) . . ?
O120 Mo12 O106 162.5(2) . . ?
O113 Mo12 O106 82.8(2) . . ?
O114 Mo12 O106 82.75(19) . . ?
O129 Mo12 O109 170.8(2) . . ?
O120 Mo12 O109 85.84(19) . . ?
O113 Mo12 O109 74.72(19) . . ?
O114 Mo12 O109 81.20(18) . . ?
O106 Mo12 O109 76.85(17) . . ?
O128 Mo13 O118 103.1(3) . . ?
O128 Mo13 O119 102.2(2) . . ?
O118 Mo13 O119 92.4(2) . . ?
O128 Mo13 O113 100.6(2) . . ?
O118 Mo13 O113 154.9(2) . . ?
O119 Mo13 O113 90.7(2) . . ?
O128 Mo13 O105 95.2(2) . . ?
O118 Mo13 O105 86.8(2) . . ?
O119 Mo13 O105 162.3(2) . . ?
O113 Mo13 O105 82.9(2) . . ?
O128 Mo13 O109 170.4(2) . . ?
O118 Mo13 O109 83.18(19) . . ?
O119 Mo13 O109 84.57(19) . . ?
O113 Mo13 O109 72.28(18) . . ?
O105 Mo13 O109 77.79(16) . . ?
O133 Mo14 O101 103.6(3) . . ?
O133 Mo14 O117 100.7(3) . . ?
O101 Mo14 O117 100.8(3) . . ?
O133 Mo14 O118 98.7(3) . . ?
O101 Mo14 O118 95.2(3) . . ?
O117 Mo14 O118 151.0(2) . . ?
O133 Mo14 O124 90.3(2) . . ?
O101 Mo14 O124 164.0(2) . . ?
O117 Mo14 O124 84.1(2) . . ?
O118 Mo14 O124 74.53(19) . . ?
O133 Mo14 O111 166.7(2) . . ?
O101 Mo14 O111 89.3(2) . . ?
O117 Mo14 O111 72.95(19) . . ?
O118 Mo14 O111 83.38(19) . . ?
O124 Mo14 O111 77.50(17) . . ?
O102 Mo15 O132 104.2(3) . . ?
O102 Mo15 O117 101.4(3) . . ?
O132 Mo15 O117 98.3(3) . . ?
O102 Mo15 O116 95.2(2) . . ?
O132 Mo15 O116 100.5(3) . . ?
O117 Mo15 O116 151.0(2) . . ?
O102 Mo15 O123 162.6(2) . . ?
O132 Mo15 O123 91.8(2) . . ?
O117 Mo15 O123 82.6(2) . . ?
O116 Mo15 O123 74.9(2) . . ?
O102 Mo15 O111 86.5(2) . . ?
O132 Mo15 O111 167.7(2) . . ?
O117 Mo15 O111 73.24(19) . . ?
O116 Mo15 O111 84.31(19) . . ?
O123 Mo15 O111 78.39(17) . . ?
O131 Mo16 O116 103.6(3) . . ?
O131 Mo16 O122 102.9(2) . . ?
O116 Mo16 O122 92.2(2) . . ?
O131 Mo16 O115 100.0(3) . . ?
O116 Mo16 O115 154.4(2) . . ?
O122 Mo16 O115 92.0(2) . . ?
O131 Mo16 O108 93.8(2) . . ?
O116 Mo16 O108 86.4(2) . . ?
O122 Mo16 O108 163.2(2) . . ?
O115 Mo16 O108 82.5(2) . . ?
O131 Mo16 O110 170.2(2) . . ?
O116 Mo16 O110 81.88(19) . . ?
O122 Mo16 O110 84.81(19) . . ?
O115 Mo16 O110 73.38(18) . . ?
O108 Mo16 O110 78.39(17) . . ?
O135 Mo17 O125 103.7(3) . . ?
O135 Mo17 O126 103.2(3) . . ?
O125 Mo17 O126 97.3(3) . . ?
O135 Mo17 O121 99.1(3) . . ?
O125 Mo17 O121 153.7(2) . . ?
O126 Mo17 O121 90.0(2) . . ?
O135 Mo17 O120 98.9(3) . . ?
O125 Mo17 O120 88.9(2) . . ?
O126 Mo17 O120 154.9(2) . . ?
O121 Mo17 O120 74.7(2) . . ?
O135 Mo17 O112 176.8(2) . . ?
O125 Mo17 O112 74.26(19) . . ?
O126 Mo17 O112 74.84(19) . . ?
O121 Mo17 O112 83.42(17) . . ?
O120 Mo17 O112 83.56(17) . . ?
O134 Mo18 O124 106.1(3) . . ?
O134 Mo18 O127 100.2(2) . . ?
O124 Mo18 O127 97.3(2) . . ?
O134 Mo18 O119 99.4(2) . . ?
O124 Mo18 O119 88.6(2) . . ?
O127 Mo18 O119 157.1(2) . . ?
O134 Mo18 O125 98.8(3) . . ?
O124 Mo18 O125 154.4(2) . . ?
O127 Mo18 O125 83.8(2) . . ?
O119 Mo18 O125 81.4(2) . . ?
O134 Mo18 O112 167.6(2) . . ?
O124 Mo18 O112 85.15(19) . . ?
O127 Mo18 O112 72.74(19) . . ?
O119 Mo18 O112 85.79(18) . . ?
O125 Mo18 O112 70.66(18) . . ?
O136 Mo19 O123 105.0(3) . . ?
O136 Mo19 O127 100.6(2) . . ?
O123 Mo19 O127 97.6(2) . . ?
O136 Mo19 O122 99.7(2) . . ?
O123 Mo19 O122 89.9(2) . . ?
O127 Mo19 O122 155.6(2) . . ?
O136 Mo19 O126 98.4(2) . . ?
O123 Mo19 O126 155.8(2) . . ?
O127 Mo19 O126 84.3(2) . . ?
O122 Mo19 O126 79.7(2) . . ?
O136 Mo19 O112 168.3(2) . . ?
O123 Mo19 O112 85.92(19) . . ?
O127 Mo19 O112 73.09(19) . . ?
O122 Mo19 O112 84.45(19) . . ?
O126 Mo19 O112 71.44(17) . . ?
O230 Mo21 O221 103.6(2) . . ?
O230 Mo21 O214 102.9(2) . . ?
O221 Mo21 O214 92.4(2) . . ?
O230 Mo21 O215 100.3(2) . . ?
O221 Mo21 O215 93.3(2) . . ?
O214 Mo21 O215 154.06(19) . . ?
O230 Mo21 O207 95.0(2) . . ?
O221 Mo21 O207 161.39(19) . . ?
O214 Mo21 O207 84.59(18) . . ?
O215 Mo21 O207 81.94(19) . . ?
O230 Mo21 O210 170.2(2) . . ?
O221 Mo21 O210 84.73(19) . . ?
O214 Mo21 O210 81.70(17) . . ?
O215 Mo21 O210 73.68(17) . . ?
O207 Mo21 O210 76.66(17) . . ?
O229 Mo22 O220 103.4(2) . . ?
O229 Mo22 O213 100.1(2) . . ?
O220 Mo22 O213 95.9(2) . . ?
O229 Mo22 O214 101.7(2) . . ?
O220 Mo22 O214 92.2(2) . . ?
O213 Mo22 O214 154.24(19) . . ?
O229 Mo22 O206 94.3(2) . . ?
O220 Mo22 O206 162.2(2) . . ?
O213 Mo22 O206 82.00(19) . . ?
O214 Mo22 O206 82.88(18) . . ?
O229 Mo22 O209 169.7(2) . . ?
O220 Mo22 O209 85.94(19) . . ?
O213 Mo22 O209 74.38(18) . . ?
O214 Mo22 O209 81.89(17) . . ?
O206 Mo22 O209 76.49(17) . . ?
O228 Mo23 O218 103.6(2) . . ?
O228 Mo23 O219 102.7(2) . . ?
O218 Mo23 O219 92.2(2) . . ?
O228 Mo23 O213 100.5(2) . . ?
O218 Mo23 O213 153.7(2) . . ?
O219 Mo23 O213 92.5(2) . . ?
O228 Mo23 O205 95.6(2) . . ?
O218 Mo23 O205 85.4(2) . . ?
O219 Mo23 O205 161.6(2) . . ?
O213 Mo23 O205 82.0(2) . . ?
O228 Mo23 O209 170.1(2) . . ?
O218 Mo23 O209 82.91(18) . . ?
O219 Mo23 O209 84.23(19) . . ?
O213 Mo23 O209 71.87(18) . . ?
O205 Mo23 O209 77.34(17) . . ?
O201 Mo24 O233 103.3(3) . . ?
O201 Mo24 O217 100.2(3) . . ?
O233 Mo24 O217 99.4(3) . . ?
O201 Mo24 O218 95.1(3) . . ?
O233 Mo24 O218 100.7(3) . . ?
O217 Mo24 O218 151.1(2) . . ?
O201 Mo24 O224 163.4(2) . . ?
O233 Mo24 O224 91.6(2) . . ?
O217 Mo24 O224 84.1(2) . . ?
O218 Mo24 O224 74.8(2) . . ?
O201 Mo24 O211 88.8(2) . . ?
O233 Mo24 O211 166.8(3) . . ?
O217 Mo24 O211 72.9(2) . . ?
O218 Mo24 O211 83.14(18) . . ?
O224 Mo24 O211 77.13(17) . . ?
O232 Mo25 O202 104.0(3) . . ?
O232 Mo25 O217 98.9(3) . . ?
O202 Mo25 O217 100.3(3) . . ?
O232 Mo25 O216 99.3(2) . . ?
O202 Mo25 O216 94.6(2) . . ?
O217 Mo25 O216 152.9(2) . . ?
O232 Mo25 O223 90.8(2) . . ?
O202 Mo25 O223 163.4(2) . . ?
O217 Mo25 O223 84.6(2) . . ?
O216 Mo25 O223 75.22(19) . . ?
O232 Mo25 O211 167.4(2) . . ?
O202 Mo25 O211 87.6(2) . . ?
O217 Mo25 O211 73.9(2) . . ?
O216 Mo25 O211 84.42(19) . . ?
O223 Mo25 O211 78.44(18) . . ?
O231 Mo26 O222 101.2(2) . . ?
O231 Mo26 O216 103.9(2) . . ?
O222 Mo26 O216 93.6(2) . . ?
O231 Mo26 O215 99.7(2) . . ?
O222 Mo26 O215 92.0(2) . . ?
O216 Mo26 O215 154.2(2) . . ?
O231 Mo26 O208 93.6(2) . . ?
O222 Mo26 O208 164.7(2) . . ?
O216 Mo26 O208 86.5(2) . . ?
O215 Mo26 O208 81.64(19) . . ?
O231 Mo26 O210 170.2(2) . . ?
O222 Mo26 O210 85.6(2) . . ?
O216 Mo26 O210 82.55(19) . . ?
O215 Mo26 O210 72.78(17) . . ?
O208 Mo26 O210 79.23(17) . . ?
O235 Mo27 O226 103.2(3) . . ?
O235 Mo27 O225 103.2(3) . . ?
O226 Mo27 O225 97.3(2) . . ?
O235 Mo27 O221 99.4(2) . . ?
O226 Mo27 O221 90.9(2) . . ?
O225 Mo27 O221 153.6(2) . . ?
O235 Mo27 O220 98.8(2) . . ?
O226 Mo27 O220 155.3(2) . . ?
O225 Mo27 O220 88.6(2) . . ?
O221 Mo27 O220 74.3(2) . . ?
O235 Mo27 O212 176.3(2) . . ?
O226 Mo27 O212 74.65(19) . . ?
O225 Mo27 O212 74.33(19) . . ?
O221 Mo27 O212 83.77(17) . . ?
O220 Mo27 O212 83.99(17) . . ?
O234 Mo28 O224 104.8(3) . . ?
O234 Mo28 O227 98.9(3) . . ?
O224 Mo28 O227 98.1(2) . . ?
O234 Mo28 O219 100.1(2) . . ?
O224 Mo28 O219 89.3(2) . . ?
O227 Mo28 O219 157.0(2) . . ?
O234 Mo28 O225 99.2(2) . . ?
O224 Mo28 O225 155.3(2) . . ?
O227 Mo28 O225 83.3(2) . . ?
O219 Mo28 O225 81.1(2) . . ?
O234 Mo28 O212 167.8(2) . . ?
O224 Mo28 O212 85.5(2) . . ?
O227 Mo28 O212 72.80(19) . . ?
O219 Mo28 O212 86.22(18) . . ?
O225 Mo28 O212 71.28(18) . . ?
O236 Mo29 O223 105.6(3) . . ?
O236 Mo29 O227 100.3(3) . . ?
O223 Mo29 O227 98.5(2) . . ?
O236 Mo29 O222 99.4(2) . . ?
O223 Mo29 O222 89.7(2) . . ?
O227 Mo29 O222 155.7(2) . . ?
O236 Mo29 O226 98.7(2) . . ?
O223 Mo29 O226 154.8(2) . . ?
O227 Mo29 O226 82.9(2) . . ?
O222 Mo29 O226 80.1(2) . . ?
O236 Mo29 O212 168.1(2) . . ?
O223 Mo29 O212 85.3(2) . . ?
O227 Mo29 O212 73.0(2) . . ?
O222 Mo29 O212 84.98(18) . . ?
O226 Mo29 O212 71.05(17) . . ?
O111 P1 O110 109.7(3) . . ?
O111 P1 O109 109.9(3) . . ?
O110 P1 O109 111.5(3) . . ?
O111 P1 O112 111.0(3) . . ?
O110 P1 O112 106.7(3) . . ?
O109 P1 O112 108.0(3) . . ?
O104 P2 O107 110.2(3) . . ?
O104 P2 O108 110.9(3) . . ?
O107 P2 O108 112.9(3) . . ?
O104 P2 C2 108.2(3) . . ?
O107 P2 C2 106.6(3) . . ?
O108 P2 C2 107.7(3) . . ?
O103 P3 O106 111.1(3) . . ?
O103 P3 O105 111.0(3) . . ?
O106 P3 O105 113.9(3) . . ?
O103 P3 C1 106.5(3) . . ?
O106 P3 C1 107.7(3) . . ?
O105 P3 C1 106.2(3) . . ?
O209 P4 O211 109.7(3) . . ?
O209 P4 O210 111.4(3) . . ?
O211 P4 O210 109.9(3) . . ?
O209 P4 O212 107.4(3) . . ?
O211 P4 O212 111.0(3) . . ?
O210 P4 O212 107.4(3) . . ?
O203 P5 O205 109.5(3) . . ?
O203 P5 O206 112.2(3) . . ?
O205 P5 O206 114.4(3) . . ?
O203 P5 C3 105.9(3) . . ?
O205 P5 C3 107.3(3) . . ?
O206 P5 C3 107.0(3) . . ?
O207 P6 O208 113.7(3) . . ?
O207 P6 O204 108.5(3) . . ?
O208 P6 O204 112.2(3) . . ?
O207 P6 C4 107.6(3) . . ?
O208 P6 C4 106.6(3) . . ?
O204 P6 C4 107.9(3) . . ?
P3 O105 Mo13 130.7(3) . . ?
P3 O106 Mo12 130.7(3) . . ?
P2 O107 Mo11 132.3(3) . . ?
P2 O108 Mo16 131.2(3) . . ?
P1 O109 Mo12 127.9(2) . . ?
P1 O109 Mo13 126.9(3) . . ?
Mo12 O109 Mo13 90.93(16) . . ?
P1 O110 Mo11 127.6(3) . . ?
P1 O110 Mo16 127.0(3) . . ?
Mo11 O110 Mo16 90.58(16) . . ?
P1 O111 Mo15 130.1(3) . . ?
P1 O111 Mo14 131.0(3) . . ?
Mo15 O111 Mo14 89.42(16) . . ?
P1 O112 Mo19 124.9(3) . . ?
P1 O112 Mo18 123.0(2) . . ?
Mo19 O112 Mo18 89.85(16) . . ?
P1 O112 Mo17 126.5(3) . . ?
Mo19 O112 Mo17 91.12(15) . . ?
Mo18 O112 Mo17 90.96(15) . . ?
Mo12 O113 Mo13 122.0(3) . . ?
Mo11 O114 Mo12 139.7(3) . . ?
Mo16 O115 Mo11 121.5(2) . . ?
Mo16 O116 Mo15 158.1(3) . . ?
Mo15 O117 Mo14 119.0(3) . . ?
Mo13 O118 Mo14 157.5(3) . . ?
Mo13 O119 Mo18 142.2(3) . . ?
Mo12 O120 Mo17 153.6(3) . . ?
Mo11 O121 Mo17 153.0(3) . . ?
Mo16 O122 Mo19 142.5(3) . . ?
Mo19 O123 Mo15 150.8(3) . . ?
Mo18 O124 Mo14 153.3(3) . . ?
Mo17 O125 Mo18 123.3(3) . . ?
Mo17 O126 Mo19 121.7(2) . . ?
Mo18 O127 Mo19 123.1(3) . . ?
P5 O205 Mo23 130.8(3) . . ?
P5 O206 Mo22 130.2(3) . . ?
P6 O207 Mo21 132.1(3) . . ?
P6 O208 Mo26 129.7(3) . . ?
P4 O209 Mo22 128.6(2) . . ?
P4 O209 Mo23 127.0(3) . . ?
Mo22 O209 Mo23 90.86(16) . . ?
P4 O210 Mo21 127.2(3) . . ?
P4 O210 Mo26 126.8(3) . . ?
Mo21 O210 Mo26 90.94(15) . . ?
P4 O211 Mo25 130.3(3) . . ?
P4 O211 Mo24 130.8(3) . . ?
Mo25 O211 Mo24 89.20(16) . . ?
P4 O212 Mo28 123.8(2) . . ?
P4 O212 Mo29 124.3(3) . . ?
Mo28 O212 Mo29 90.28(16) . . ?
P4 O212 Mo27 125.8(3) . . ?
Mo28 O212 Mo27 91.28(15) . . ?
Mo29 O212 Mo27 90.94(15) . . ?
Mo22 O213 Mo23 122.8(2) . . ?
Mo21 O214 Mo22 139.4(3) . . ?
Mo21 O215 Mo26 122.6(2) . . ?
Mo26 O216 Mo25 155.3(3) . . ?
Mo24 O217 Mo25 119.3(3) . . ?
Mo23 O218 Mo24 158.1(3) . . ?
Mo23 O219 Mo28 142.2(3) . . ?
Mo22 O220 Mo27 152.1(3) . . ?
Mo21 O221 Mo27 154.9(3) . . ?
Mo26 O222 Mo29 142.4(3) . . ?
Mo29 O223 Mo25 151.8(3) . . ?
Mo28 O224 Mo24 152.2(3) . . ?
Mo27 O225 Mo28 122.2(3) . . ?
Mo27 O226 Mo29 122.7(2) . . ?
Mo29 O227 Mo28 122.3(3) . . ?
C731 N7 C721 110.3(12) . . ?
C731 N7 C711 109.0(12) . . ?
C721 N7 C711 112.5(11) . . ?
C731 N7 C741 110.9(12) . . ?
C721 N7 C741 107.4(12) . . ?
C711 N7 C741 106.7(11) . . ?
C1 N11 C5 114.0(5) . . ?
C1 N11 C2 113.4(5) . . ?
C5 N11 C2 112.4(5) . . ?
C4 N12 C6 113.7(5) . . ?
C4 N12 C3 113.1(5) . . ?
C6 N12 C3 113.3(5) . . ?
N11 C1 P3 111.8(4) . . ?
N11 C2 P2 111.9(4) . . ?
N12 C3 P5 113.2(5) . . ?
N12 C4 P6 111.5(4) . . ?
N11 C5 C6 113.8(5) . . ?
N12 C6 C5 111.7(5) . . ?
C712 C711 N7 114.5(12) . . ?
C711 C712 C713 110.9(12) . . ?
C714 C713 C712 115.6(12) . . ?
C722 C721 N7 117.2(12) . . ?
C721 C722 C723 112.9(13) . . ?
C724 C723 C722 115.0(15) . . ?
N7 C731 C732 122.9(14) . . ?
C733 C732 C731 122.1(17) . . ?
C732 C733 C734 118.9(16) . . ?
N7 C741 C742 107.9(12) . . ?
C743 C742 C741 109.7(11) . . ?
C744 C743 C742 108.4(12) . . ?
C121 N1 C141 116.5(8) . . ?
C121 N1 C111 112.4(7) . . ?
C141 N1 C111 103.3(7) . . ?
C121 N1 C131 107.6(8) . . ?
C141 N1 C131 111.4(8) . . ?
C111 N1 C131 104.9(8) . . ?
N1 C111 C112 117.2(8) . . ?
C111 C112 C113 110.4(9) . . ?
C114 C113 C112 114.3(11) . . ?
N1 C121 C122 114.4(8) . . ?
C121 C122 C123 107.3(9) . . ?
C124 C123 C122 109.5(11) . . ?
C132 C131 N1 130.8(11) . . ?
C131 C132 C133 109.1(10) . . ?
C134 C133 C132 113.2(12) . . ?
N1 C141 C142 118.6(10) . . ?
C141 C142 C143 102.1(10) . . ?
C144 C143 C142 118.5(13) . . ?
C221 N2 C211 108.5(7) . . ?
C221 N2 C231 111.7(6) . . ?
C211 N2 C231 108.0(6) . . ?
C221 N2 C241 108.4(7) . . ?
C211 N2 C241 111.3(6) . . ?
C231 N2 C241 109.0(6) . . ?
C212 C211 N2 115.2(7) . . ?
C211 C212 C213 109.3(8) . . ?
C214 C213 C212 109.7(9) . . ?
N2 C221 C222 111.7(7) . . ?
C223 C222 C221 113.2(10) . . ?
C222 C223 C224 105.2(12) . . ?
C232 C231 N2 114.7(7) . . ?
C233 C232 C231 111.8(8) . . ?
C234 C233 C232 113.3(10) . . ?
C242 C241 N2 117.3(7) . . ?
C241 C242 C243 111.0(8) . . ?
C242 C243 C244 113.6(10) . . ?
C341 N3 C331 112.6(8) . . ?
C341 N3 C311 106.1(8) . . ?
C331 N3 C311 112.1(8) . . ?
C341 N3 C321 110.5(8) . . ?
C331 N3 C321 107.5(6) . . ?
C311 N3 C321 108.0(8) . . ?
C312 C311 N3 119.9(9) . . ?
C311 C312 C313 115.0(11) . . ?
C314 C313 C312 116.1(13) . . ?
C322 C321 N3 118.7(9) . . ?
C321 C322 C323 114.3(9) . . ?
C322 C323 C324 116.4(11) . . ?
C332 C331 N3 117.4(7) . . ?
C331 C332 C333 111.8(8) . . ?
C332 C333 C334 117.4(9) . . ?
C342 C341 N3 117.9(11) . . ?
C341 C342 C343 113.9(13) . . ?
C344 C343 C342 110.1(15) . . ?
C411 N4 C431 112.0(7) . . ?
C411 N4 C421 110.8(6) . . ?
C431 N4 C421 108.1(6) . . ?
C411 N4 C441 108.2(6) . . ?
C431 N4 C441 108.5(7) . . ?
C421 N4 C441 109.3(7) . . ?
C621 N6 C611 110.9(11) . . ?
C621 N6 C641 109.5(10) . . ?
C611 N6 C641 109.3(12) . . ?
C621 N6 C631 110.2(12) . . ?
C611 N6 C631 105.4(10) . . ?
C641 N6 C631 111.4(11) . . ?
C412 C411 N4 116.4(8) . . ?
C411 C412 C413 110.9(8) . . ?
C414 C413 C412 115.5(9) . . ?
C422 C421 N4 116.0(7) . . ?
C423 C422 C421 113.3(9) . . ?
C422 C423 C424 112.6(10) . . ?
C432 C431 N4 117.1(7) . . ?
C433 C432 C431 115.4(10) . . ?
C432 C433 C434 125.5(12) . . ?
C442 C441 N4 118.5(8) . . ?
C443 C442 C441 113.9(10) . . ?
C442 C443 C444 112.1(12) . . ?
N6 C611 C612 116.3(12) . . ?
C613 C612 C611 115.0(14) . . ?
C612 C613 C614 97.0(14) . . ?
N6 C621 C622 116.6(12) . . ?
C621 C622 C623 114.4(13) . . ?
C624 C623 C622 119.0(15) . . ?
C632 C631 N6 119.5(13) . . ?
C631 C632 C633 111.4(13) . . ?
C632 C633 C634 116.6(15) . . ?
N6 C641 C642 117.3(12) . . ?
C641 C642 C643 110.1(13) . . ?
C642 C643 C644 108.4(11) . . ?
C511 N5 C521 114.3(13) . . ?
C511 N5 C531 111.3(12) . . ?
C521 N5 C531 104.4(9) . . ?
C511 N5 C541 106.4(9) . . ?
C521 N5 C541 110.9(11) . . ?
C531 N5 C541 109.6(13) . . ?
N5 C511 C512 115.6(11) . . ?
C513 C512 C511 105.4(13) . . ?
C514 C513 C512 110.1(16) . . ?
N5 C521 C522 111.1(10) . . ?
C521 C522 C523 109.9(10) . . ?
C522 C523 C524 115.9(11) . . ?
N5 C531 C532 117.4(10) . . ?
C533 C532 C531 112.8(11) . . ?
C532 C533 C534 108.7(17) . . ?
C542 C541 N5 114.0(10) . . ?
C541 C542 C543 118.1(11) . . ?
C544 C543 C542 107.1(12) . . ?
N1A C2A C1A 154(2) . . ?

loop_
_geom_bond_atom_site_label_1
_geom_bond_atom_site_label_2
_geom_bond_distance
_geom_bond_site_symmetry_2
_geom_bond_publ_flag
Mo11 O130 1.688(5) . ?
Mo11 O121 1.801(5) . ?
Mo11 O114 1.903(5) . ?
Mo11 O115 1.929(5) . ?
Mo11 O107 2.096(5) . ?
Mo11 O110 2.319(5) . ?
Mo12 O129 1.685(5) . ?
Mo12 O120 1.798(5) . ?
Mo12 O113 1.886(5) . ?
Mo12 O114 1.919(5) . ?
Mo12 O106 2.112(5) . ?
Mo12 O109 2.312(4) . ?
Mo13 O128 1.685(5) . ?
Mo13 O118 1.820(5) . ?
Mo13 O119 1.836(5) . ?
Mo13 O113 1.937(5) . ?
Mo13 O105 2.085(5) . ?
Mo13 O109 2.378(5) . ?
Mo14 O133 1.688(6) . ?
Mo14 O101 1.691(6) . ?
Mo14 O117 1.911(5) . ?
Mo14 O118 1.975(5) . ?
Mo14 O124 2.275(5) . ?
Mo14 O111 2.345(5) . ?
Mo15 O102 1.692(6) . ?
Mo15 O132 1.697(6) . ?
Mo15 O117 1.909(5) . ?
Mo15 O116 1.953(5) . ?
Mo15 O123 2.288(5) . ?
Mo15 O111 2.335(5) . ?
Mo16 O131 1.686(5) . ?
Mo16 O116 1.826(5) . ?
Mo16 O122 1.838(5) . ?
Mo16 O115 1.902(5) . ?
Mo16 O108 2.088(5) . ?
Mo16 O110 2.384(5) . ?
Mo17 O135 1.689(5) . ?
Mo17 O125 1.804(6) . ?
Mo17 O126 1.809(6) . ?
Mo17 O121 2.065(5) . ?
Mo17 O120 2.070(5) . ?
Mo17 O112 2.417(4) . ?
Mo18 O134 1.688(5) . ?
Mo18 O124 1.754(5) . ?
Mo18 O127 1.903(5) . ?
Mo18 O119 1.988(5) . ?
Mo18 O125 2.083(5) . ?
Mo18 O112 2.384(5) . ?
Mo19 O136 1.689(5) . ?
Mo19 O123 1.755(5) . ?
Mo19 O127 1.910(5) . ?
Mo19 O122 1.964(5) . ?
Mo19 O126 2.096(5) . ?
Mo19 O112 2.364(5) . ?
Mo21 O230 1.679(5) . ?
Mo21 O221 1.799(5) . ?
Mo21 O214 1.901(5) . ?
Mo21 O215 1.908(5) . ?
Mo21 O207 2.100(4) . ?
Mo21 O210 2.338(4) . ?
Mo22 O229 1.691(5) . ?
Mo22 O220 1.790(5) . ?
Mo22 O213 1.897(5) . ?
Mo22 O214 1.919(5) . ?
Mo22 O206 2.127(5) . ?
Mo22 O209 2.309(4) . ?
Mo23 O228 1.683(5) . ?
Mo23 O218 1.824(5) . ?
Mo23 O219 1.847(5) . ?
Mo23 O213 1.921(5) . ?
Mo23 O205 2.091(5) . ?
Mo23 O209 2.397(5) . ?
Mo24 O201 1.696(6) . ?
Mo24 O233 1.699(5) . ?
Mo24 O217 1.908(6) . ?
Mo24 O218 1.970(5) . ?
Mo24 O224 2.288(5) . ?
Mo24 O211 2.371(5) . ?
Mo25 O232 1.701(6) . ?
Mo25 O202 1.706(6) . ?
Mo25 O217 1.914(5) . ?
Mo25 O216 1.990(5) . ?
Mo25 O223 2.290(5) . ?
Mo25 O211 2.327(5) . ?
Mo26 O231 1.686(5) . ?
Mo26 O222 1.822(5) . ?
Mo26 O216 1.840(5) . ?
Mo26 O215 1.918(5) . ?
Mo26 O208 2.100(5) . ?
Mo26 O210 2.369(5) . ?
Mo27 O235 1.669(5) . ?
Mo27 O226 1.802(5) . ?
Mo27 O225 1.819(5) . ?
Mo27 O221 2.033(5) . ?
Mo27 O220 2.101(5) . ?
Mo27 O212 2.426(4) . ?
Mo28 O234 1.687(5) . ?
Mo28 O224 1.759(5) . ?
Mo28 O227 1.935(6) . ?
Mo28 O219 1.970(5) . ?
Mo28 O225 2.093(5) . ?
Mo28 O212 2.369(5) . ?
Mo29 O236 1.687(6) . ?
Mo29 O223 1.755(5) . ?
Mo29 O227 1.907(6) . ?
Mo29 O222 1.968(5) . ?
Mo29 O226 2.098(5) . ?
Mo29 O212 2.378(5) . ?
P1 O111 1.524(5) . ?
P1 O110 1.524(5) . ?
P1 O109 1.525(5) . ?
P1 O112 1.552(5) . ?
P2 O104 1.519(5) . ?
P2 O107 1.527(5) . ?
P2 O108 1.535(5) . ?
P2 C2 1.832(7) . ?
P3 O103 1.521(5) . ?
P3 O106 1.525(5) . ?
P3 O105 1.528(5) . ?
P3 C1 1.835(7) . ?
P4 O209 1.525(5) . ?
P4 O211 1.528(5) . ?
P4 O210 1.531(5) . ?
P4 O212 1.545(5) . ?
P5 O203 1.507(6) . ?
P5 O205 1.520(5) . ?
P5 O206 1.521(5) . ?
P5 C3 1.830(8) . ?
P6 O207 1.516(5) . ?
P6 O208 1.518(5) . ?
P6 O204 1.528(5) . ?
P6 C4 1.819(7) . ?
N7 C731 1.484(9) . ?
N7 C721 1.509(17) . ?
N7 C711 1.536(17) . ?
N7 C741 1.549(19) . ?
N11 C1 1.489(8) . ?
N11 C5 1.495(9) . ?
N11 C2 1.497(8) . ?
N12 C4 1.475(9) . ?
N12 C6 1.487(9) . ?
N12 C3 1.511(9) . ?
C5 C6 1.522(9) . ?
C711 C712 1.468(17) . ?
C712 C713 1.555(18) . ?
C713 C714 1.510(18) . ?
C721 C722 1.508(9) . ?
C722 C723 1.515(19) . ?
C723 C724 1.45(2) . ?
C731 C732 1.49(2) . ?
C732 C733 1.49(2) . ?
C733 C734 1.571(10) . ?
C741 C742 1.571(9) . ?
C742 C743 1.551(9) . ?
C743 C744 1.532(9) . ?
N1 C121 1.458(12) . ?
N1 C141 1.489(11) . ?
N1 C111 1.498(12) . ?
N1 C131 1.503(13) . ?
C111 C112 1.508(13) . ?
C112 C113 1.526(14) . ?
C113 C114 1.479(17) . ?
C121 C122 1.503(9) . ?
C122 C123 1.584(16) . ?
C123 C124 1.510(9) . ?
C131 C132 1.490(9) . ?
C132 C133 1.556(9) . ?
C133 C134 1.492(9) . ?
C141 C142 1.496(9) . ?
C142 C143 1.646(18) . ?
C143 C144 1.474(19) . ?
N2 C221 1.492(10) . ?
N2 C211 1.517(10) . ?
N2 C231 1.524(10) . ?
N2 C241 1.538(11) . ?
C211 C212 1.506(12) . ?
C212 C213 1.559(14) . ?
C213 C214 1.482(16) . ?
C221 C222 1.608(15) . ?
C222 C223 1.488(9) . ?
C223 C224 1.561(18) . ?
C231 C232 1.520(13) . ?
C232 C233 1.509(12) . ?
C233 C234 1.504(16) . ?
C241 C242 1.496(12) . ?
C242 C243 1.509(14) . ?
C243 C244 1.540(15) . ?
N3 C341 1.492(13) . ?
N3 C331 1.514(11) . ?
N3 C311 1.530(13) . ?
N3 C321 1.548(12) . ?
C311 C312 1.451(15) . ?
C312 C313 1.477(14) . ?
C313 C314 1.452(19) . ?
C321 C322 1.444(14) . ?
C322 C323 1.478(13) . ?
C323 C324 1.519(15) . ?
C331 C332 1.487(12) . ?
C332 C333 1.498(14) . ?
C333 C334 1.502(14) . ?
C341 C342 1.488(15) . ?
C342 C343 1.56(2) . ?
C343 C344 1.50(2) . ?
N4 C411 1.502(10) . ?
N4 C431 1.526(11) . ?
N4 C421 1.533(10) . ?
N4 C441 1.538(11) . ?
N6 C621 1.490(17) . ?
N6 C611 1.509(17) . ?
N6 C641 1.510(16) . ?
N6 C631 1.524(17) . ?
C411 C412 1.497(13) . ?
C412 C413 1.533(13) . ?
C413 C414 1.463(14) . ?
C421 C422 1.500(12) . ?
C422 C423 1.464(14) . ?
C423 C424 1.546(14) . ?
C431 C432 1.499(13) . ?
C432 C433 1.411(16) . ?
C433 C434 1.466(17) . ?
C441 C442 1.487(14) . ?
C442 C443 1.480(15) . ?
C443 C444 1.484(9) . ?
C611 C612 1.533(9) . ?
C612 C613 1.45(2) . ?
C613 C614 1.499(9) . ?
C621 C622 1.508(18) . ?
C622 C623 1.514(9) . ?
C623 C624 1.49(2) . ?
C631 C632 1.473(19) . ?
C632 C633 1.50(2) . ?
C633 C634 1.523(9) . ?
C641 C642 1.53(2) . ?
C642 C643 1.548(9) . ?
C643 C644 1.571(9) . ?
N5 C511 1.474(15) . ?
N5 C521 1.493(17) . ?
N5 C531 1.549(19) . ?
N5 C541 1.608(17) . ?
C511 C512 1.55(2) . ?
C512 C513 1.55(2) . ?
C513 C514 1.46(2) . ?
C521 C522 1.51(2) . ?
C522 C523 1.524(19) . ?
C523 C524 1.534(19) . ?
C531 C532 1.592(19) . ?
C532 C533 1.51(2) . ?
C533 C534 1.57(3) . ?
C541 C542 1.463(18) . ?
C542 C543 1.551(9) . ?
C543 C544 1.510(10) . ?
N1A C2A 1.174(9) . ?
C1A C2A 1.557(9) . ?

loop_
_geom_torsion_atom_site_label_1
_geom_torsion_atom_site_label_2
_geom_torsion_atom_site_label_3
_geom_torsion_atom_site_label_4
_geom_torsion
_geom_torsion_site_symmetry_1
_geom_torsion_site_symmetry_2
_geom_torsion_site_symmetry_3
_geom_torsion_site_symmetry_4
_geom_torsion_publ_flag
O103 P3 O105 Mo13 156.6(3) . . . . ?
O106 P3 O105 Mo13 30.3(5) . . . . ?
C1 P3 O105 Mo13 -88.0(4) . . . . ?
O103 P3 O106 Mo12 -155.2(3) . . . . ?
O105 P3 O106 Mo12 -28.9(5) . . . . ?
C1 P3 O106 Mo12 88.5(4) . . . . ?
O104 P2 O107 Mo11 151.1(3) . . . . ?
O108 P2 O107 Mo11 26.5(5) . . . . ?
C2 P2 O107 Mo11 -91.6(4) . . . . ?
O104 P2 O108 Mo16 -152.6(3) . . . . ?
O107 P2 O108 Mo16 -28.3(5) . . . . ?
C2 P2 O108 Mo16 89.1(4) . . . . ?
O111 P1 O109 Mo12 174.1(3) . . . . ?
O110 P1 O109 Mo12 52.3(4) . . . . ?
O112 P1 O109 Mo12 -64.7(4) . . . . ?
O111 P1 O109 Mo13 -58.3(4) . . . . ?
O110 P1 O109 Mo13 179.8(3) . . . . ?
O112 P1 O109 Mo13 62.9(3) . . . . ?
O111 P1 O110 Mo11 -173.1(3) . . . . ?
O109 P1 O110 Mo11 -51.2(4) . . . . ?
O112 P1 O110 Mo11 66.6(4) . . . . ?
O111 P1 O110 Mo16 60.3(4) . . . . ?
O109 P1 O110 Mo16 -177.8(3) . . . . ?
O112 P1 O110 Mo16 -60.0(4) . . . . ?
O110 P1 O111 Mo15 -50.0(4) . . . . ?
O109 P1 O111 Mo15 -173.0(3) . . . . ?
O112 P1 O111 Mo15 67.6(4) . . . . ?
O110 P1 O111 Mo14 174.4(3) . . . . ?
O109 P1 O111 Mo14 51.4(4) . . . . ?
O112 P1 O111 Mo14 -68.0(4) . . . . ?
O111 P1 O112 Mo19 -57.3(4) . . . . ?
O110 P1 O112 Mo19 62.2(3) . . . . ?
O109 P1 O112 Mo19 -177.7(3) . . . . ?
O111 P1 O112 Mo18 59.4(4) . . . . ?
O110 P1 O112 Mo18 178.9(3) . . . . ?
O109 P1 O112 Mo18 -61.1(3) . . . . ?
O111 P1 O112 Mo17 179.7(3) . . . . ?
O110 P1 O112 Mo17 -60.8(4) . . . . ?
O109 P1 O112 Mo17 59.3(4) . . . . ?
O129 Mo12 O113 Mo13 -173.5(3) . . . . ?
O120 Mo12 O113 Mo13 82.3(3) . . . . ?
O114 Mo12 O113 Mo13 -23.7(7) . . . . ?
O106 Mo12 O113 Mo13 -80.1(3) . . . . ?
O109 Mo12 O113 Mo13 -1.9(3) . . . . ?
O131 Mo16 O116 Mo15 -144.7(8) . . . . ?
O122 Mo16 O116 Mo15 -41.0(8) . . . . ?
O115 Mo16 O116 Mo15 58.2(11) . . . . ?
O108 Mo16 O116 Mo15 122.3(8) . . . . ?
O110 Mo16 O116 Mo15 43.5(8) . . . . ?
O128 Mo13 O118 Mo14 144.3(8) . . . . ?
O119 Mo13 O118 Mo14 41.2(8) . . . . ?
O113 Mo13 O118 Mo14 -55.4(11) . . . . ?
O105 Mo13 O118 Mo14 -121.1(8) . . . . ?
O109 Mo13 O118 Mo14 -43.0(8) . . . . ?
O128 Mo13 O119 Mo18 -126.7(5) . . . . ?
O118 Mo13 O119 Mo18 -22.8(5) . . . . ?
O113 Mo13 O119 Mo18 132.3(4) . . . . ?
O105 Mo13 O119 Mo18 64.2(9) . . . . ?
O109 Mo13 O119 Mo18 60.1(4) . . . . ?
O129 Mo12 O120 Mo17 144.8(7) . . . . ?
O113 Mo12 O120 Mo17 -112.6(7) . . . . ?
O114 Mo12 O120 Mo17 42.6(7) . . . . ?
O106 Mo12 O120 Mo17 -29.0(12) . . . . ?
O109 Mo12 O120 Mo17 -38.4(7) . . . . ?
O130 Mo11 O121 Mo17 -144.0(6) . . . . ?
O114 Mo11 O121 Mo17 -40.8(7) . . . . ?
O115 Mo11 O121 Mo17 114.8(7) . . . . ?
O107 Mo11 O121 Mo17 41.2(12) . . . . ?
O110 Mo11 O121 Mo17 40.6(6) . . . . ?
O131 Mo16 O122 Mo19 125.1(5) . . . . ?
O116 Mo16 O122 Mo19 20.6(5) . . . . ?
O115 Mo16 O122 Mo19 -134.2(5) . . . . ?
O108 Mo16 O122 Mo19 -64.0(10) . . . . ?
O110 Mo16 O122 Mo19 -61.1(5) . . . . ?
O136 Mo19 O123 Mo15 136.1(6) . . . . ?
O127 Mo19 O123 Mo15 -120.7(6) . . . . ?
O122 Mo19 O123 Mo15 36.1(6) . . . . ?
O126 Mo19 O123 Mo15 -27.8(10) . . . . ?
O112 Mo19 O123 Mo15 -48.3(6) . . . . ?
O134 Mo18 O124 Mo14 -135.7(6) . . . . ?
O127 Mo18 O124 Mo14 121.4(6) . . . . ?
O119 Mo18 O124 Mo14 -36.3(6) . . . . ?
O125 Mo18 O124 Mo14 30.4(10) . . . . ?
O112 Mo18 O124 Mo14 49.6(6) . . . . ?
O135 Mo17 O125 Mo18 169.2(3) . . . . ?
O126 Mo17 O125 Mo18 63.7(3) . . . . ?
O121 Mo17 O125 Mo18 -41.3(7) . . . . ?
O120 Mo17 O125 Mo18 -91.9(3) . . . . ?
O112 Mo17 O125 Mo18 -8.3(3) . . . . ?
O135 Mo17 O126 Mo19 -169.0(3) . . . . ?
O125 Mo17 O126 Mo19 -63.0(3) . . . . ?
O121 Mo17 O126 Mo19 91.6(3) . . . . ?
O120 Mo17 O126 Mo19 40.0(7) . . . . ?
O112 Mo17 O126 Mo19 8.4(3) . . . . ?
O203 P5 O205 Mo23 157.7(4) . . . . ?
O206 P5 O205 Mo23 30.7(5) . . . . ?
C3 P5 O205 Mo23 -87.8(4) . . . . ?
O203 P5 O206 Mo22 -154.6(3) . . . . ?
O205 P5 O206 Mo22 -29.0(5) . . . . ?
C3 P5 O206 Mo22 89.6(4) . . . . ?
O208 P6 O207 Mo21 29.1(5) . . . . ?
O204 P6 O207 Mo21 154.7(3) . . . . ?
C4 P6 O207 Mo21 -88.8(4) . . . . ?
O207 P6 O208 Mo26 -32.8(4) . . . . ?
O204 P6 O208 Mo26 -156.4(3) . . . . ?
C4 P6 O208 Mo26 85.6(4) . . . . ?
O211 P4 O209 Mo22 173.0(3) . . . . ?
O210 P4 O209 Mo22 51.1(4) . . . . ?
O212 P4 O209 Mo22 -66.2(4) . . . . ?
O211 P4 O209 Mo23 -58.2(4) . . . . ?
O210 P4 O209 Mo23 179.8(3) . . . . ?
O212 P4 O209 Mo23 62.5(3) . . . . ?
O209 P4 O210 Mo21 -51.0(4) . . . . ?
O211 P4 O210 Mo21 -172.8(3) . . . . ?
O212 P4 O210 Mo21 66.3(4) . . . . ?
O209 P4 O210 Mo26 -177.5(3) . . . . ?
O211 P4 O210 Mo26 60.8(4) . . . . ?
O212 P4 O210 Mo26 -60.1(3) . . . . ?
O209 P4 O211 Mo25 -173.7(3) . . . . ?
O210 P4 O211 Mo25 -51.0(4) . . . . ?
O212 P4 O211 Mo25 67.7(4) . . . . ?
O209 P4 O211 Mo24 51.2(4) . . . . ?
O210 P4 O211 Mo24 174.0(3) . . . . ?
O212 P4 O211 Mo24 -67.3(4) . . . . ?
O209 P4 O212 Mo28 -61.0(3) . . . . ?
O211 P4 O212 Mo28 58.9(4) . . . . ?
O210 P4 O212 Mo28 179.1(3) . . . . ?
O209 P4 O212 Mo29 -178.7(3) . . . . ?
O211 P4 O212 Mo29 -58.8(4) . . . . ?
O210 P4 O212 Mo29 61.4(3) . . . . ?
O209 P4 O212 Mo27 60.1(4) . . . . ?
O211 P4 O212 Mo27 -180.0(3) . . . . ?
O210 P4 O212 Mo27 -59.8(4) . . . . ?
O229 Mo22 O213 Mo23 -174.4(3) . . . . ?
O220 Mo22 O213 Mo23 80.8(3) . . . . ?
O214 Mo22 O213 Mo23 -26.8(7) . . . . ?
O206 Mo22 O213 Mo23 -81.4(3) . . . . ?
O209 Mo22 O213 Mo23 -3.3(3) . . . . ?
O231 Mo26 O216 Mo25 -141.8(7) . . . . ?
O222 Mo26 O216 Mo25 -39.3(8) . . . . ?
O215 Mo26 O216 Mo25 62.7(10) . . . . ?
O208 Mo26 O216 Mo25 125.4(7) . . . . ?
O210 Mo26 O216 Mo25 45.8(7) . . . . ?
O228 Mo23 O218 Mo24 143.4(7) . . . . ?
O219 Mo23 O218 Mo24 39.7(8) . . . . ?
O213 Mo23 O218 Mo24 -60.6(10) . . . . ?
O205 Mo23 O218 Mo24 -122.0(8) . . . . ?
O209 Mo23 O218 Mo24 -44.2(7) . . . . ?
O228 Mo23 O219 Mo28 -127.6(4) . . . . ?
O218 Mo23 O219 Mo28 -23.0(5) . . . . ?
O213 Mo23 O219 Mo28 131.1(4) . . . . ?
O205 Mo23 O219 Mo28 58.9(9) . . . . ?
O209 Mo23 O219 Mo28 59.6(4) . . . . ?
O229 Mo22 O220 Mo27 145.9(6) . . . . ?
O213 Mo22 O220 Mo27 -112.2(6) . . . . ?
O214 Mo22 O220 Mo27 43.3(6) . . . . ?
O206 Mo22 O220 Mo27 -29.9(11) . . . . ?
O209 Mo22 O220 Mo27 -38.4(6) . . . . ?
O230 Mo21 O221 Mo27 -145.1(7) . . . . ?
O214 Mo21 O221 Mo27 -41.3(7) . . . . ?
O215 Mo21 O221 Mo27 113.4(7) . . . . ?
O207 Mo21 O221 Mo27 38.9(12) . . . . ?
O210 Mo21 O221 Mo27 40.1(7) . . . . ?
O231 Mo26 O222 Mo29 127.1(5) . . . . ?
O216 Mo26 O222 Mo29 22.2(5) . . . . ?
O215 Mo26 O222 Mo29 -132.6(5) . . . . ?
O208 Mo26 O222 Mo29 -67.6(10) . . . . ?
O210 Mo26 O222 Mo29 -60.0(5) . . . . ?
O236 Mo29 O223 Mo25 136.7(6) . . . . ?
O227 Mo29 O223 Mo25 -120.0(6) . . . . ?
O222 Mo29 O223 Mo25 37.1(6) . . . . ?
O226 Mo29 O223 Mo25 -28.4(10) . . . . ?
O212 Mo29 O223 Mo25 -47.9(6) . . . . ?
O234 Mo28 O224 Mo24 -135.7(6) . . . . ?
O227 Mo28 O224 Mo24 122.8(6) . . . . ?
O219 Mo28 O224 Mo24 -35.4(6) . . . . ?
O225 Mo28 O224 Mo24 31.2(10) . . . . ?
O212 Mo28 O224 Mo24 50.9(6) . . . . ?
O235 Mo27 O225 Mo28 168.7(3) . . . . ?
O226 Mo27 O225 Mo28 63.3(3) . . . . ?
O221 Mo27 O225 Mo28 -43.7(7) . . . . ?
O220 Mo27 O225 Mo28 -92.7(3) . . . . ?
O212 Mo27 O225 Mo28 -8.5(3) . . . . ?
O235 Mo27 O226 Mo29 -169.3(3) . . . . ?
O225 Mo27 O226 Mo29 -63.9(3) . . . . ?
O221 Mo27 O226 Mo29 90.9(3) . . . . ?
O220 Mo27 O226 Mo29 38.7(7) . . . . ?
O212 Mo27 O226 Mo29 7.6(3) . . . . ?
C5 N11 C1 P3 60.7(6) . . . . ?
C2 N11 C1 P3 -169.0(4) . . . . ?
O103 P3 C1 N11 -100.8(5) . . . . ?
O106 P3 C1 N11 18.5(5) . . . . ?
O105 P3 C1 N11 140.8(4) . . . . ?
C1 N11 C2 P2 161.5(5) . . . . ?
C5 N11 C2 P2 -67.3(6) . . . . ?
O104 P2 C2 N11 106.0(5) . . . . ?
O107 P2 C2 N11 -12.6(5) . . . . ?
O108 P2 C2 N11 -134.0(4) . . . . ?
C4 N12 C3 P5 -164.2(5) . . . . ?
C6 N12 C3 P5 64.6(6) . . . . ?
O203 P5 C3 N12 -100.2(5) . . . . ?
O205 P5 C3 N12 142.9(5) . . . . ?
O206 P5 C3 N12 19.7(6) . . . . ?
C6 N12 C4 P6 -67.7(6) . . . . ?
C3 N12 C4 P6 161.2(5) . . . . ?
O207 P6 C4 N12 -18.9(6) . . . . ?
O208 P6 C4 N12 -141.2(5) . . . . ?
O204 P6 C4 N12 98.0(5) . . . . ?
C1 N11 C5 C6 55.8(8) . . . . ?
C2 N11 C5 C6 -75.0(7) . . . . ?
C4 N12 C6 C5 -68.4(7) . . . . ?
C3 N12 C6 C5 62.5(7) . . . . ?
N11 C5 C6 N12 165.7(5) . . . . ?
C731 N7 C711 C712 59.1(16) . . . . ?
C721 N7 C711 C712 -63.5(16) . . . . ?
C741 N7 C711 C712 178.9(13) . . . . ?
N7 C711 C712 C713 170.6(11) . . . . ?
C711 C712 C713 C714 61.4(17) . . . . ?
C731 N7 C721 C722 -177.1(14) . . . . ?
C711 N7 C721 C722 -55.2(17) . . . . ?
C741 N7 C721 C722 62.0(16) . . . . ?
N7 C721 C722 C723 -167.2(13) . . . . ?
C721 C722 C723 C724 178.5(15) . . . . ?
C721 N7 C731 C732 -173.1(16) . . . . ?
C711 N7 C731 C732 63(2) . . . . ?
C741 N7 C731 C732 -54(2) . . . . ?
N7 C731 C732 C733 -166.7(18) . . . . ?
C731 C732 C733 C734 55(3) . . . . ?
C731 N7 C741 C742 -41(2) . . . . ?
C721 N7 C741 C742 79.4(17) . . . . ?
C711 N7 C741 C742 -159.7(14) . . . . ?
N7 C741 C742 C743 -179.0(14) . . . . ?
C741 C742 C743 C744 72(2) . . . . ?
C121 N1 C111 C112 -59.3(11) . . . . ?
C141 N1 C111 C112 174.3(9) . . . . ?
C131 N1 C111 C112 57.4(11) . . . . ?
N1 C111 C112 C113 175.9(9) . . . . ?
C111 C112 C113 C114 176.9(11) . . . . ?
C141 N1 C121 C122 63.7(12) . . . . ?
C111 N1 C121 C122 -55.3(12) . . . . ?
C131 N1 C121 C122 -170.4(10) . . . . ?
N1 C121 C122 C123 -168.3(11) . . . . ?
C121 C122 C123 C124 155.3(16) . . . . ?
C121 N1 C131 C132 -70.3(17) . . . . ?
C141 N1 C131 C132 58.6(19) . . . . ?
C111 N1 C131 C132 169.7(15) . . . . ?
N1 C131 C132 C133 172.0(14) . . . . ?
C131 C132 C133 C134 176.4(16) . . . . ?
C121 N1 C141 C142 41.8(14) . . . . ?
C111 N1 C141 C142 165.6(11) . . . . ?
C131 N1 C141 C142 -82.2(13) . . . . ?
N1 C141 C142 C143 173.9(10) . . . . ?
C141 C142 C143 C144 67.0(18) . . . . ?
C221 N2 C211 C212 59.9(11) . . . . ?
C231 N2 C211 C212 -178.9(8) . . . . ?
C241 N2 C211 C212 -59.3(10) . . . . ?
N2 C211 C212 C213 -175.7(9) . . . . ?
C211 C212 C213 C214 166.9(11) . . . . ?
C211 N2 C221 C222 177.1(8) . . . . ?
C231 N2 C221 C222 58.2(11) . . . . ?
C241 N2 C221 C222 -61.9(10) . . . . ?
N2 C221 C222 C223 -166.4(10) . . . . ?
C221 C222 C223 C224 -171.5(10) . . . . ?
C221 N2 C231 C232 53.0(10) . . . . ?
C211 N2 C231 C232 -66.2(9) . . . . ?
C241 N2 C231 C232 172.7(7) . . . . ?
N2 C231 C232 C233 -168.3(8) . . . . ?
C231 C232 C233 C234 -174.1(9) . . . . ?
C221 N2 C241 C242 -173.5(8) . . . . ?
C211 N2 C241 C242 -54.3(9) . . . . ?
C231 N2 C241 C242 64.7(9) . . . . ?
N2 C241 C242 C243 -173.2(7) . . . . ?
C241 C242 C243 C244 -177.8(9) . . . . ?
C341 N3 C311 C312 173.5(9) . . . . ?
C331 N3 C311 C312 50.2(11) . . . . ?
C321 N3 C311 C312 -68.0(11) . . . . ?
N3 C311 C312 C313 170.9(9) . . . . ?
C311 C312 C313 C314 176.6(11) . . . . ?
C341 N3 C321 C322 -57.2(11) . . . . ?
C331 N3 C321 C322 66.0(12) . . . . ?
C311 N3 C321 C322 -172.9(9) . . . . ?
N3 C321 C322 C323 -173.7(9) . . . . ?
C321 C322 C323 C324 -172.2(10) . . . . ?
C341 N3 C331 C332 -57.5(12) . . . . ?
C311 N3 C331 C332 62.0(12) . . . . ?
C321 N3 C331 C332 -179.4(9) . . . . ?
N3 C331 C332 C333 -179.3(10) . . . . ?
C331 C332 C333 C334 -173.9(11) . . . . ?
C331 N3 C341 C342 -177.9(10) . . . . ?
C311 N3 C341 C342 59.1(12) . . . . ?
C321 N3 C341 C342 -57.7(12) . . . . ?
N3 C341 C342 C343 170.6(11) . . . . ?
C341 C342 C343 C344 65.9(18) . . . . ?
C431 N4 C411 C412 -54.8(10) . . . . ?
C421 N4 C411 C412 65.9(10) . . . . ?
C441 N4 C411 C412 -174.3(8) . . . . ?
N4 C411 C412 C413 172.4(8) . . . . ?
C411 C412 C413 C414 -176.6(10) . . . . ?
C411 N4 C421 C422 167.3(8) . . . . ?
C431 N4 C421 C422 -69.7(9) . . . . ?
C441 N4 C421 C422 48.2(10) . . . . ?
N4 C421 C422 C423 169.6(9) . . . . ?
C421 C422 C423 C424 176.2(9) . . . . ?
C411 N4 C431 C432 -52.2(10) . . . . ?
C421 N4 C431 C432 -174.5(8) . . . . ?
C441 N4 C431 C432 67.1(10) . . . . ?
N4 C431 C432 C433 -177.2(10) . . . . ?
C431 C432 C433 C434 179.1(12) . . . . ?
C411 N4 C441 C442 -61.9(10) . . . . ?
C431 N4 C441 C442 176.4(8) . . . . ?
C421 N4 C441 C442 58.8(11) . . . . ?
N4 C441 C442 C443 -167.1(8) . . . . ?
C441 C442 C443 C444 86.6(15) . . . . ?
C621 N6 C611 C612 -59.2(16) . . . . ?
C641 N6 C611 C612 61.6(17) . . . . ?
C631 N6 C611 C612 -178.5(13) . . . . ?
N6 C611 C612 C613 163.0(13) . . . . ?
C611 C612 C613 C614 74.1(17) . . . . ?
C611 N6 C621 C622 -52.5(17) . . . . ?
C641 N6 C621 C622 -173.2(14) . . . . ?
C631 N6 C621 C622 63.9(17) . . . . ?
N6 C621 C622 C623 -161.1(13) . . . . ?
C621 C622 C623 C624 -172.8(16) . . . . ?
C621 N6 C631 C632 68.9(17) . . . . ?
C611 N6 C631 C632 -171.4(14) . . . . ?
C641 N6 C631 C632 -53.0(18) . . . . ?
N6 C631 C632 C633 -176.2(14) . . . . ?
C631 C632 C633 C634 -173.6(15) . . . . ?
C621 N6 C641 C642 177.7(13) . . . . ?
C611 N6 C641 C642 56.1(17) . . . . ?
C631 N6 C641 C642 -60.0(18) . . . . ?
N6 C641 C642 C643 170.1(13) . . . . ?
C641 C642 C643 C644 -67.7(19) . . . . ?
C521 N5 C511 C512 60(2) . . . . ?
C531 N5 C511 C512 -58.5(19) . . . . ?
C541 N5 C511 C512 -177.8(16) . . . . ?
N5 C511 C512 C513 174.9(16) . . . . ?
C511 C512 C513 C514 178.5(17) . . . . ?
C511 N5 C521 C522 63.8(17) . . . . ?
C531 N5 C521 C522 -174.3(12) . . . . ?
C541 N5 C521 C522 -56.4(16) . . . . ?
N5 C521 C522 C523 176.3(12) . . . . ?
C521 C522 C523 C524 178.5(13) . . . . ?
C511 N5 C531 C532 -55.5(19) . . . . ?
C521 N5 C531 C532 -179.3(14) . . . . ?
C541 N5 C531 C532 61.9(17) . . . . ?
N5 C531 C532 C533 -169.0(16) . . . . ?
C531 C532 C533 C534 -65.3(19) . . . . ?
C511 N5 C541 C542 178.7(16) . . . . ?
C521 N5 C541 C542 -57(2) . . . . ?
C531 N5 C541 C542 58.2(18) . . . . ?
N5 C541 C542 C543 -169.4(15) . . . . ?
C541 C542 C543 C544 -68(2) . . . . ?
